data_7021373
loop_
_publ_author_name
'Kireenko, Marina M.'
'Zaitsev, Kirill V.'
'Oprunenko, Yuri F.'
'Churakov, Andrei V.'
'Tafeenko, Viktor A.'
'Karlov, Sergey S.'
'Zaitseva, Galina S.'

_publ_section_title
;
 Palladium complexes with stabilized germylene and stannylene ligands.
;
_journal_issue 22
_journal_name_full 'Dalton transactions (Cambridge, England : 2003)'
_journal_page_first 7901
_journal_page_last 7912
_journal_paper_doi 10.1039/c3dt32867h
_journal_volume 42
_journal_year 2013
_chemical_formula_moiety '2(C68 H44 F40 N12 Pd Sn4), 5(C7 H8), C6 H6'
_chemical_formula_sum 'C88.5 H67 F40 N12 Pd Sn4'
_chemical_formula_weight 2639.70
_chemical_name_systematic
;
?
;
_space_group_IT_number 14
_symmetry_cell_setting monoclinic
_symmetry_space_group_name_Hall '-P 2ybc'
_symmetry_space_group_name_H-M 'P 1 21/c 1'
_atom_sites_solution_hydrogens geom
_atom_sites_solution_primary direct
_atom_sites_solution_secondary difmap
_audit_creation_method SHELXL-97
_cell_angle_alpha 90.00
_cell_angle_beta 95.258(1)
_cell_angle_gamma 90.00
_cell_formula_units_Z 8
_cell_length_a 21.8677(16)
_cell_length_b 14.4922(10)
_cell_length_c 58.575(4)
_cell_measurement_reflns_used 9972
_cell_measurement_temperature 160(2)
_cell_measurement_theta_max 25.181
_cell_measurement_theta_min 2.340
_cell_volume 18485(2)
_computing_cell_refinement 'SAINT (Bruker, 2008)'
_computing_data_collection '<i>APEX2</i> (Bruker, 2008)'
_computing_data_reduction 'SAINT (Bruker, 2008)'
_computing_molecular_graphics 'SHELXTL (Sheldrick, 2008)'
_computing_publication_material 'SHELXTL (Sheldrick, 2008)'
_computing_structure_refinement 'SHELXTL (Sheldrick, 2008)'
_computing_structure_solution 'SHELXTL (Sheldrick, 2008)'
_diffrn_ambient_temperature 160(2)
_diffrn_measured_fraction_theta_full 0.989
_diffrn_measured_fraction_theta_max 0.989
_diffrn_measurement_device_type 'Bruker SMART APEX II'
_diffrn_measurement_method \w
_diffrn_radiation_monochromator graphite
_diffrn_radiation_source 'fine-focus sealed tube'
_diffrn_radiation_type MoK\a
_diffrn_radiation_wavelength 0.71073
_diffrn_reflns_av_R_equivalents 0.0644
_diffrn_reflns_av_sigmaI/netI 0.0684
_diffrn_reflns_limit_h_max 26
_diffrn_reflns_limit_h_min -26
_diffrn_reflns_limit_k_max 17
_diffrn_reflns_limit_k_min -17
_diffrn_reflns_limit_l_max 69
_diffrn_reflns_limit_l_min -70
_diffrn_reflns_number 122656
_diffrn_reflns_theta_full 25.50
_diffrn_reflns_theta_max 25.50
_diffrn_reflns_theta_min 2.03
_diffrn_standards_decay_% 0
_diffrn_standards_interval_time 0
_diffrn_standards_number 0
_exptl_absorpt_coefficient_mu 1.392
_exptl_absorpt_correction_T_max 0.8184
_exptl_absorpt_correction_T_min 0.6416
_exptl_absorpt_correction_type multi-scan
_exptl_absorpt_process_details 'SADABS (Bruker, 2008)'
_exptl_crystal_colour colourless
_exptl_crystal_density_diffrn 1.897
_exptl_crystal_density_method 'not measured'
_exptl_crystal_description prism
_exptl_crystal_F_000 10304
_exptl_crystal_size_max 0.35
_exptl_crystal_size_mid 0.25
_exptl_crystal_size_min 0.15
_refine_diff_density_max 1.896
_refine_diff_density_min -1.318
_refine_diff_density_rms 0.149
_refine_ls_extinction_method none
_refine_ls_goodness_of_fit_ref 1.149
_refine_ls_hydrogen_treatment constr
_refine_ls_matrix_type full
_refine_ls_number_parameters 2343
_refine_ls_number_reflns 34041
_refine_ls_number_restraints 167
_refine_ls_restrained_S_all 1.162
_refine_ls_R_factor_all 0.0729
_refine_ls_R_factor_gt 0.0579
_refine_ls_shift/su_max 0.005
_refine_ls_shift/su_mean 0.000
_refine_ls_structure_factor_coef Fsqd
_refine_ls_weighting_details 'calc w=1/[\s^2^(Fo^2^)+(0.1000P)^2^+0.0000P] where P=(Fo^2^+2Fc^2^)/3'
_refine_ls_weighting_scheme calc
_refine_ls_wR_factor_gt 0.1658
_refine_ls_wR_factor_ref 0.1761
_reflns_number_gt 27553
_reflns_number_total 34041
_reflns_threshold_expression I>2\s(I)
_cod_data_source_file c3dt32867h.txt
_cod_data_source_block 2
_cod_original_sg_symbol_H-M 'P 21/c'
_cod_database_code 7021373

loop_
_symmetry_equiv_pos_as_xyz
'x, y, z'
'-x, y+1/2, -z+1/2'
'-x, -y, -z'
'x, -y-1/2, z-1/2'

loop_
_atom_site_label
_atom_site_type_symbol
_atom_site_fract_x
_atom_site_fract_y
_atom_site_fract_z
_atom_site_U_iso_or_equiv
_atom_site_adp_type
_atom_site_occupancy
_atom_site_symmetry_multiplicity
_atom_site_calc_flag
_atom_site_refinement_flags
Pd1 Pd 0.77703(2) 0.76147(3) 0.552042(8) 0.01684(11) Uani 1 1 d .
Pd2 Pd 0.27003(2) 0.71079(3) 0.203249(8) 0.02141(12) Uani 1 1 d .
Sn1 Sn 0.684299(19) 0.69916(3) 0.526255(7) 0.01999(11) Uani 1 1 d .
Sn2 Sn 0.876085(19) 0.74804(3) 0.531785(8) 0.02127(11) Uani 1 1 d .
Sn3 Sn 0.792469(19) 0.67239(3) 0.590037(7) 0.01898(11) Uani 1 1 d .
Sn4 Sn 0.756853(18) 0.93078(3) 0.561679(7) 0.01803(11) Uani 1 1 d .
Sn5 Sn 0.204482(19) 0.56190(3) 0.199078(7) 0.02168(11) Uani 1 1 d .
Sn6 Sn 0.28432(2) 0.78258(3) 0.163664(8) 0.02334(11) Uani 1 1 d .
Sn7 Sn 0.37614(2) 0.66152(3) 0.222531(8) 0.02517(12) Uani 1 1 d .
Sn8 Sn 0.21792(2) 0.82691(3) 0.228769(8) 0.02854(12) Uani 1 1 d .
N11 N 0.6573(2) 0.7502(4) 0.49273(9) 0.0246(12) Uani 1 1 d .
N12 N 0.6006(2) 0.6277(4) 0.53342(9) 0.0247(12) Uani 1 1 d .
N13 N 0.6854(2) 0.5693(4) 0.50389(10) 0.0271(13) Uani 1 1 d .
N21 N 0.9559(2) 0.8373(4) 0.53199(9) 0.0228(12) Uani 1 1 d .
N22 N 0.9153(3) 0.6243(4) 0.51876(11) 0.0327(14) Uani 1 1 d .
N23 N 0.8807(2) 0.7815(4) 0.49355(9) 0.0260(12) Uani 1 1 d .
N31 N 0.7294(2) 0.6596(4) 0.61590(9) 0.0260(12) Uani 1 1 d .
N32 N 0.8526(3) 0.5570(4) 0.59838(10) 0.0272(13) Uani 1 1 d .
N33 N 0.8496(2) 0.7193(4) 0.62264(9) 0.0232(12) Uani 1 1 d .
N41 N 0.8180(2) 1.0067(3) 0.58542(9) 0.0224(12) Uani 1 1 d .
N42 N 0.7043(2) 1.0400(4) 0.54394(9) 0.0230(12) Uani 1 1 d .
N43 N 0.6936(2) 0.9803(3) 0.58841(9) 0.0207(11) Uani 1 1 d .
N51 N 0.1087(2) 0.5543(4) 0.18682(9) 0.0275(13) Uani 1 1 d .
N52 N 0.2178(3) 0.4288(4) 0.21549(10) 0.0306(13) Uani 1 1 d .
N53 N 0.2054(2) 0.4657(4) 0.16829(9) 0.0273(13) Uani 1 1 d .
N61 N 0.3000(3) 0.9208(4) 0.15030(9) 0.0283(13) Uani 1 1 d .
N62 N 0.3178(3) 0.7153(4) 0.13527(10) 0.0299(13) Uani 1 1 d .
N63 N 0.2040(3) 0.8033(4) 0.13546(9) 0.0284(13) Uani 1 1 d .
N71 N 0.3982(3) 0.6094(4) 0.25660(10) 0.0355(15) Uani 1 1 d .
N72 N 0.4596(2) 0.6194(4) 0.20800(10) 0.0304(13) Uani 1 1 d .
N73 N 0.4476(3) 0.7646(4) 0.23833(10) 0.0318(14) Uani 1 1 d .
N81 N 0.2579(3) 0.9579(4) 0.23831(10) 0.0369(15) Uani 1 1 d .
N82 N 0.1245(3) 0.8515(5) 0.23756(11) 0.0421(16) Uani 1 1 d .
N83 N 0.2264(3) 0.8199(5) 0.26776(11) 0.0418(16) Uani 1 1 d .
C1 C 0.7471(3) 0.5374(5) 0.49992(13) 0.0355(17) Uani 1 1 d .
H1A H 0.7440 0.4820 0.4903 0.053 Uiso 1 1 calc R
H1B H 0.7701 0.5228 0.5146 0.053 Uiso 1 1 calc R
H1C H 0.7686 0.5860 0.4922 0.053 Uiso 1 1 calc R
C2 C 0.8204(3) 0.7822(5) 0.47998(12) 0.0329(17) Uani 1 1 d .
H2A H 0.8260 0.7972 0.4640 0.049 Uiso 1 1 calc R
H2B H 0.7939 0.8287 0.4862 0.049 Uiso 1 1 calc R
H2C H 0.8013 0.7213 0.4807 0.049 Uiso 1 1 calc R
C3 C 0.8591(3) 0.8208(4) 0.62406(11) 0.0251(14) Uani 1 1 d .
H3A H 0.8838 0.8360 0.6384 0.038 Uiso 1 1 calc R
H3B H 0.8191 0.8518 0.6238 0.038 Uiso 1 1 calc R
H3C H 0.8804 0.8415 0.6110 0.038 Uiso 1 1 calc R
C4 C 0.6780(3) 0.9084(5) 0.60481(12) 0.0293(15) Uani 1 1 d .
H4A H 0.6510 0.9347 0.6156 0.044 Uiso 1 1 calc R
H4B H 0.7157 0.8857 0.6133 0.044 Uiso 1 1 calc R
H4C H 0.6570 0.8573 0.5964 0.044 Uiso 1 1 calc R
C5 C 0.2321(3) 0.5078(5) 0.14859(12) 0.0310(16) Uani 1 1 d .
H5A H 0.2311 0.4632 0.1360 0.047 Uiso 1 1 calc R
H5B H 0.2748 0.5257 0.1531 0.047 Uiso 1 1 calc R
H5C H 0.2083 0.5626 0.1436 0.047 Uiso 1 1 calc R
C6 C 0.1465(3) 0.7586(5) 0.14057(12) 0.0352(17) Uani 1 1 d .
H6A H 0.1147 0.7701 0.1280 0.053 Uiso 1 1 calc R
H6B H 0.1333 0.7840 0.1548 0.053 Uiso 1 1 calc R
H6C H 0.1532 0.6920 0.1423 0.053 Uiso 1 1 calc R
C7 C 0.4224(3) 0.8571(5) 0.24306(13) 0.0394(18) Uani 1 1 d .
H7A H 0.4555 0.8970 0.2497 0.059 Uiso 1 1 calc R
H7B H 0.3909 0.8510 0.2538 0.059 Uiso 1 1 calc R
H7C H 0.4040 0.8843 0.2287 0.059 Uiso 1 1 calc R
C8 C 0.2757(4) 0.7569(7) 0.27744(15) 0.056(2) Uani 1 1 d .
H8A H 0.2768 0.7569 0.2942 0.084 Uiso 1 1 calc R
H8B H 0.3153 0.7780 0.2729 0.084 Uiso 1 1 calc R
H8C H 0.2674 0.6943 0.2716 0.084 Uiso 1 1 calc R
C11 C 0.6504(3) 0.5908(5) 0.48184(12) 0.0309(16) Uani 1 1 d .
H11A H 0.6058 0.5865 0.4836 0.037 Uiso 1 1 calc R
H11B H 0.6603 0.5451 0.4702 0.037 Uiso 1 1 calc R
C12 C 0.6652(3) 0.6858(5) 0.47389(12) 0.0293(16) Uani 1 1 d .
H12A H 0.7080 0.6880 0.4697 0.035 Uiso 1 1 calc R
H12B H 0.6374 0.7027 0.4602 0.035 Uiso 1 1 calc R
C13 C 0.6412(3) 0.8402(5) 0.48712(12) 0.0297(16) Uani 1 1 d .
C14 C 0.6084(3) 0.8924(5) 0.50192(12) 0.0303(16) Uani 1 1 d .
C15 C 0.5879(3) 0.9800(5) 0.49716(13) 0.0349(17) Uani 1 1 d .
C16 C 0.5985(4) 1.0220(5) 0.47677(14) 0.0400(19) Uani 1 1 d .
C17 C 0.6317(4) 0.9753(6) 0.46195(13) 0.0411(19) Uani 1 1 d .
C18 C 0.6533(3) 0.8874(5) 0.46712(12) 0.0329(17) Uani 1 1 d .
C21 C 0.6546(3) 0.4991(4) 0.51752(12) 0.0284(15) Uani 1 1 d .
H21A H 0.6808 0.4852 0.5318 0.034 Uiso 1 1 calc R
H21B H 0.6487 0.4413 0.5086 0.034 Uiso 1 1 calc R
C22 C 0.5931(3) 0.5352(5) 0.52334(12) 0.0309(16) Uani 1 1 d .
H22A H 0.5644 0.5380 0.5093 0.037 Uiso 1 1 calc R
H22B H 0.5757 0.4930 0.5343 0.037 Uiso 1 1 calc R
C23 C 0.5529(3) 0.6619(4) 0.54465(11) 0.0237(14) Uani 1 1 d .
C24 C 0.4917(3) 0.6323(5) 0.54236(11) 0.0258(14) Uani 1 1 d .
C25 C 0.4465(3) 0.6688(5) 0.55483(12) 0.0323(17) Uani 1 1 d .
C26 C 0.4588(3) 0.7402(5) 0.56985(14) 0.0383(18) Uani 1 1 d .
C27 C 0.5175(3) 0.7741(5) 0.57252(12) 0.0319(16) Uani 1 1 d .
C28 C 0.5621(3) 0.7348(5) 0.56052(12) 0.0273(15) Uani 1 1 d .
C31 C 0.9068(3) 0.8760(5) 0.49397(12) 0.0284(15) Uani 1 1 d .
H31A H 0.8769 0.9201 0.4995 0.034 Uiso 1 1 calc R
H31B H 0.9151 0.8944 0.4783 0.034 Uiso 1 1 calc R
C32 C 0.9662(3) 0.8792(5) 0.50974(11) 0.0289(15) Uani 1 1 d .
H32A H 0.9988 0.8450 0.5027 0.035 Uiso 1 1 calc R
H32B H 0.9798 0.9439 0.5120 0.035 Uiso 1 1 calc R
C33 C 0.9989(3) 0.8554(4) 0.54990(12) 0.0246(14) Uani 1 1 d .
C34 C 1.0601(3) 0.8863(5) 0.54837(13) 0.0318(16) Uani 1 1 d .
C35 C 1.1000(3) 0.9086(5) 0.56705(13) 0.0298(16) Uani 1 1 d .
C36 C 1.0832(3) 0.8973(4) 0.58870(11) 0.0244(14) Uani 1 1 d .
C37 C 1.0254(3) 0.8635(5) 0.59137(12) 0.0279(15) Uani 1 1 d .
C38 C 0.9861(3) 0.8436(4) 0.57264(11) 0.0225(14) Uani 1 1 d .
C41 C 0.9227(3) 0.7119(5) 0.48426(12) 0.0318(16) Uani 1 1 d .
H41A H 0.9660 0.7292 0.4887 0.038 Uiso 1 1 calc R
H41B H 0.9163 0.7111 0.4673 0.038 Uiso 1 1 calc R
C42 C 0.9102(3) 0.6166(5) 0.49360(12) 0.0332(17) Uani 1 1 d .
H42A H 0.8685 0.5956 0.4878 0.040 Uiso 1 1 calc R
H42B H 0.9404 0.5715 0.4887 0.040 Uiso 1 1 calc R
C43 C 0.9307(3) 0.5460(5) 0.53112(15) 0.040(2) Uani 1 1 d .
C44 C 0.9612(3) 0.5537(5) 0.55303(16) 0.040(2) Uani 1 1 d .
C45 C 0.9825(4) 0.4809(6) 0.56649(17) 0.053(2) Uani 1 1 d .
C46 C 0.9723(4) 0.3906(6) 0.55733(17) 0.053(2) Uani 1 1 d U
C47 C 0.9434(4) 0.3804(6) 0.53693(18) 0.056(2) Uani 1 1 d U
C48 C 0.9212(4) 0.4548(5) 0.52357(19) 0.053(2) Uani 1 1 d .
C51 C 0.8177(3) 0.6879(5) 0.64246(11) 0.0278(15) Uani 1 1 d .
H51A H 0.8333 0.7229 0.6563 0.033 Uiso 1 1 calc R
H51B H 0.8266 0.6217 0.6453 0.033 Uiso 1 1 calc R
C52 C 0.7498(3) 0.7013(5) 0.63827(12) 0.0298(16) Uani 1 1 d .
H52A H 0.7288 0.6714 0.6506 0.036 Uiso 1 1 calc R
H52B H 0.7398 0.7679 0.6381 0.036 Uiso 1 1 calc R
C53 C 0.6699(3) 0.6314(4) 0.61201(11) 0.0249(14) Uani 1 1 d .
C54 C 0.6532(3) 0.5653(5) 0.59484(12) 0.0286(15) Uani 1 1 d .
C55 C 0.5960(3) 0.5288(5) 0.59091(12) 0.0317(16) Uani 1 1 d .
C56 C 0.5480(3) 0.5592(5) 0.60289(13) 0.0332(17) Uani 1 1 d .
C57 C 0.5611(3) 0.6260(5) 0.61937(14) 0.0365(18) Uani 1 1 d .
C58 C 0.6192(3) 0.6632(5) 0.62325(13) 0.0344(17) Uani 1 1 d .
C61 C 0.9096(3) 0.6728(5) 0.62155(12) 0.0270(15) Uani 1 1 d .
H61A H 0.9357 0.6835 0.6360 0.032 Uiso 1 1 calc R
H61B H 0.9308 0.6992 0.6088 0.032 Uiso 1 1 calc R
C62 C 0.9005(3) 0.5711(5) 0.61787(13) 0.0332(17) Uani 1 1 d .
H62A H 0.9396 0.5421 0.6144 0.040 Uiso 1 1 calc R
H62B H 0.8874 0.5422 0.6319 0.040 Uiso 1 1 calc R
C63 C 0.8458(3) 0.4679(4) 0.58954(13) 0.0306(16) Uani 1 1 d .
C64 C 0.8171(3) 0.4533(4) 0.56770(14) 0.0314(17) Uani 1 1 d .
C65 C 0.8070(3) 0.3681(5) 0.55789(15) 0.0372(18) Uani 1 1 d .
C66 C 0.8258(4) 0.2896(5) 0.57022(16) 0.0431(19) Uani 1 1 d U
C67 C 0.8549(4) 0.2999(5) 0.59125(18) 0.051(2) Uani 1 1 d .
C68 C 0.8644(3) 0.3876(5) 0.60109(14) 0.0379(18) Uani 1 1 d .
C71 C 0.7250(3) 1.0596(4) 0.60072(11) 0.0236(14) Uani 1 1 d .
H71A H 0.7057 1.0720 0.6150 0.028 Uiso 1 1 calc R
H71B H 0.7206 1.1155 0.5910 0.028 Uiso 1 1 calc R
C72 C 0.7926(3) 1.0381(4) 0.60636(11) 0.0234(14) Uani 1 1 d .
H72A H 0.8146 1.0941 0.6123 0.028 Uiso 1 1 calc R
H72B H 0.7976 0.9895 0.6182 0.028 Uiso 1 1 calc R
C73 C 0.8775(3) 1.0286(4) 0.58216(11) 0.0199(13) Uani 1 1 d .
C74 C 0.8949(3) 1.0417(4) 0.56001(11) 0.0224(14) Uani 1 1 d .
C75 C 0.9509(3) 1.0737(4) 0.55529(12) 0.0257(15) Uani 1 1 d .
C76 C 0.9961(3) 1.0933(5) 0.57243(13) 0.0309(16) Uani 1 1 d .
C77 C 0.9822(3) 1.0757(5) 0.59477(12) 0.0293(16) Uani 1 1 d .
C78 C 0.9258(3) 1.0439(4) 0.59955(11) 0.0251(14) Uani 1 1 d .
C81 C 0.6373(3) 1.0119(5) 0.57404(12) 0.0286(15) Uani 1 1 d .
H81A H 0.6088 1.0419 0.5839 0.034 Uiso 1 1 calc R
H81B H 0.6161 0.9579 0.5666 0.034 Uiso 1 1 calc R
C82 C 0.6539(3) 1.0786(5) 0.55608(11) 0.0277(15) Uani 1 1 d .
H82A H 0.6177 1.0903 0.5450 0.033 Uiso 1 1 calc R
H82B H 0.6669 1.1380 0.5633 0.033 Uiso 1 1 calc R
C83 C 0.7153(3) 1.0814(4) 0.52354(11) 0.0235(14) Uani 1 1 d .
C84 C 0.6993(3) 1.1709(5) 0.51644(13) 0.0329(16) Uani 1 1 d .
C85 C 0.7092(4) 1.2053(5) 0.49521(14) 0.0356(18) Uani 1 1 d .
C86 C 0.7370(4) 1.1538(5) 0.47975(13) 0.042(2) Uani 1 1 d .
C87 C 0.7552(3) 1.0660(5) 0.48625(13) 0.0348(17) Uani 1 1 d .
C88 C 0.7448(3) 1.0319(5) 0.50712(11) 0.0255(14) Uani 1 1 d .
C91 C 0.1405(3) 0.4368(5) 0.16170(13) 0.0338(17) Uani 1 1 d .
H91A H 0.1295 0.3860 0.1718 0.041 Uiso 1 1 calc R
H91B H 0.1369 0.4134 0.1457 0.041 Uiso 1 1 calc R
C92 C 0.0970(3) 0.5158(5) 0.16356(12) 0.0311(16) Uani 1 1 d .
H92A H 0.1039 0.5635 0.1520 0.037 Uiso 1 1 calc R
H92B H 0.0540 0.4941 0.1610 0.037 Uiso 1 1 calc R
C93 C 0.0633(3) 0.6023(5) 0.19615(12) 0.0278(15) Uani 1 1 d .
C94 C 0.0132(3) 0.6469(6) 0.18450(13) 0.0398(19) Uani 1 1 d .
C95 C -0.0317(3) 0.6903(7) 0.19575(16) 0.052(2) Uani 1 1 d .
C96 C -0.0278(3) 0.6965(6) 0.21875(16) 0.049(2) Uani 1 1 d .
C97 C 0.0204(3) 0.6567(6) 0.23117(12) 0.0374(18) Uani 1 1 d .
C98 C 0.0648(3) 0.6111(5) 0.21988(13) 0.0329(17) Uani 1 1 d .
C101 C 0.2441(3) 0.3849(5) 0.17706(13) 0.0359(17) Uani 1 1 d .
H10A H 0.2402 0.3342 0.1657 0.043 Uiso 1 1 calc R
H10B H 0.2878 0.4035 0.1792 0.043 Uiso 1 1 calc R
C102 C 0.2238(3) 0.3519(5) 0.19942(13) 0.0352(17) Uani 1 1 d .
H10C H 0.1837 0.3201 0.1966 0.042 Uiso 1 1 calc R
H10D H 0.2540 0.3069 0.2064 0.042 Uiso 1 1 calc R
C103 C 0.2117(3) 0.4064(5) 0.23805(14) 0.0352(18) Uani 1 1 d .
C104 C 0.2025(3) 0.3164(6) 0.24710(16) 0.047(2) Uani 1 1 d .
C105 C 0.1996(4) 0.3025(6) 0.27058(16) 0.048(2) Uani 1 1 d U
C106 C 0.2032(4) 0.3698(7) 0.28500(14) 0.048(2) Uani 1 1 d U
C107 C 0.2119(3) 0.4608(7) 0.27804(15) 0.048(2) Uani 1 1 d .
C108 C 0.2164(3) 0.4741(6) 0.25488(13) 0.0378(19) Uani 1 1 d .
C111 C 0.1951(3) 0.9041(5) 0.13440(13) 0.0389(19) Uani 1 1 d .
H11C H 0.1779 0.9253 0.1486 0.047 Uiso 1 1 calc R
H11D H 0.1652 0.9195 0.1212 0.047 Uiso 1 1 calc R
C112 C 0.2541(3) 0.9537(5) 0.13192(13) 0.0373(18) Uani 1 1 d .
H11E H 0.2685 0.9408 0.1167 0.045 Uiso 1 1 calc R
H11F H 0.2481 1.0211 0.1333 0.045 Uiso 1 1 calc R
C113 C 0.3544(3) 0.9676(4) 0.15355(11) 0.0266(15) Uani 1 1 d .
C114 C 0.3790(4) 1.0279(5) 0.13822(13) 0.0373(18) Uani 1 1 d .
C115 C 0.4346(4) 1.0747(5) 0.14352(13) 0.0380(18) Uani 1 1 d .
C116 C 0.4692(3) 1.0615(5) 0.16367(14) 0.0399(19) Uani 1 1 d .
C117 C 0.4466(3) 1.0020(5) 0.17926(12) 0.0331(17) Uani 1 1 d .
C118 C 0.3922(3) 0.9581(5) 0.17424(12) 0.0300(16) Uani 1 1 d .
C121 C 0.2236(3) 0.7627(5) 0.11380(12) 0.0335(17) Uani 1 1 d .
H12C H 0.2074 0.8014 0.1007 0.040 Uiso 1 1 calc R
H12D H 0.2054 0.7004 0.1116 0.040 Uiso 1 1 calc R
C122 C 0.2929(4) 0.7551(6) 0.11364(13) 0.0391(18) Uani 1 1 d .
H12E H 0.3031 0.7155 0.1008 0.047 Uiso 1 1 calc R
H12F H 0.3108 0.8170 0.1116 0.047 Uiso 1 1 calc R
C123 C 0.3724(3) 0.6673(5) 0.13498(12) 0.0308(16) Uani 1 1 d .
C124 C 0.3786(4) 0.5904(5) 0.12146(14) 0.043(2) Uani 1 1 d .
C125 C 0.4340(5) 0.5446(6) 0.12096(15) 0.053(2) Uani 1 1 d .
C126 C 0.4845(4) 0.5714(6) 0.13350(16) 0.052(2) Uani 1 1 d .
C127 C 0.4813(4) 0.6458(6) 0.14729(14) 0.043(2) Uani 1 1 d .
C128 C 0.4258(3) 0.6930(5) 0.14800(13) 0.0319(16) Uani 1 1 d .
C131 C 0.4777(3) 0.7230(5) 0.25997(13) 0.0398(19) Uani 1 1 d .
H13A H 0.4968 0.7725 0.2699 0.048 Uiso 1 1 calc R
H13B H 0.5106 0.6802 0.2562 0.048 Uiso 1 1 calc R
C132 C 0.4319(3) 0.6716(6) 0.27279(13) 0.0400(19) Uani 1 1 d .
H13C H 0.4533 0.6360 0.2856 0.048 Uiso 1 1 calc R
H13D H 0.4033 0.7154 0.2792 0.048 Uiso 1 1 calc R
C133 C 0.3800(3) 0.5255(5) 0.26481(13) 0.0339(17) Uani 1 1 d .
C134 C 0.3710(3) 0.4488(5) 0.25033(14) 0.0374(18) Uani 1 1 d .
C135 C 0.3562(3) 0.3621(6) 0.25745(17) 0.047(2) Uani 1 1 d .
C136 C 0.3509(3) 0.3461(7) 0.28040(19) 0.061(3) Uani 1 1 d .
C137 C 0.3561(4) 0.4176(7) 0.29451(16) 0.050(2) Uani 1 1 d U
C138 C 0.3684(3) 0.5061(7) 0.28757(14) 0.049(2) Uani 1 1 d .
C141 C 0.4920(4) 0.7714(5) 0.22058(15) 0.044(2) Uani 1 1 d .
H14A H 0.5278 0.8087 0.2266 0.053 Uiso 1 1 calc R
H14B H 0.4721 0.8033 0.2069 0.053 Uiso 1 1 calc R
C142 C 0.5135(3) 0.6781(6) 0.21374(14) 0.0398(19) Uani 1 1 d .
H14C H 0.5377 0.6837 0.2003 0.048 Uiso 1 1 calc R
H14D H 0.5401 0.6503 0.2265 0.048 Uiso 1 1 calc R
C143 C 0.4685(3) 0.5372(5) 0.19705(12) 0.0290(16) Uani 1 1 d .
C144 C 0.4217(3) 0.4969(5) 0.18264(12) 0.0310(16) Uani 1 1 d .
C145 C 0.4271(4) 0.4176(6) 0.17063(14) 0.043(2) Uani 1 1 d .
C146 C 0.4827(4) 0.3714(6) 0.17230(16) 0.052(2) Uani 1 1 d .
C147 C 0.5305(4) 0.4069(6) 0.18628(15) 0.047(2) Uani 1 1 d .
C148 C 0.5239(3) 0.4862(6) 0.19802(13) 0.0405(19) Uani 1 1 d .
C151 C 0.2380(4) 0.9175(6) 0.27628(14) 0.051(2) Uani 1 1 d .
H15A H 0.1983 0.9506 0.2758 0.061 Uiso 1 1 calc R
H15B H 0.2557 0.9154 0.2924 0.061 Uiso 1 1 calc R
C152 C 0.2796(4) 0.9687(6) 0.26277(14) 0.054(2) Uani 1 1 d .
H15C H 0.3219 0.9445 0.2657 0.064 Uiso 1 1 calc R
H15D H 0.2798 1.0348 0.2671 0.064 Uiso 1 1 calc R
C153 C 0.2770(3) 1.0195(5) 0.22269(13) 0.0320(17) Uani 1 1 d .
C154 C 0.2403(3) 1.0377(5) 0.20262(14) 0.0384(18) Uani 1 1 d .
C155 C 0.2551(4) 1.0974(5) 0.18614(13) 0.0375(18) Uani 1 1 d .
C156 C 0.3091(4) 1.1439(5) 0.18845(15) 0.044(2) Uani 1 1 d .
C157 C 0.3476(3) 1.1295(5) 0.20827(15) 0.042(2) Uani 1 1 d .
C158 C 0.3325(3) 1.0701(5) 0.22476(14) 0.0394(19) Uani 1 1 d .
C161 C 0.1666(4) 0.7853(6) 0.27343(15) 0.050(2) Uani 1 1 d .
H16A H 0.1646 0.7878 0.2902 0.060 Uiso 1 1 calc R
H16B H 0.1617 0.7202 0.2685 0.060 Uiso 1 1 calc R
C162 C 0.1147(4) 0.8426(7) 0.26163(14) 0.051(2) Uani 1 1 d .
H16C H 0.0748 0.8122 0.2632 0.062 Uiso 1 1 calc R
H16D H 0.1140 0.9044 0.2688 0.062 Uiso 1 1 calc R
C163 C 0.0763(3) 0.8843(6) 0.22301(13) 0.0387(18) Uani 1 1 d .
C164 C 0.0231(4) 0.9310(7) 0.22918(16) 0.053(2) Uani 1 1 d .
C165 C -0.0238(4) 0.9576(7) 0.21355(18) 0.061(3) Uani 1 1 d .
C166 C -0.0229(4) 0.9411(7) 0.19096(17) 0.058(2) Uani 1 1 d U
C167 C 0.0275(4) 0.8965(7) 0.18370(15) 0.053(2) Uani 1 1 d U
C168 C 0.0741(3) 0.8705(6) 0.19958(14) 0.046(2) Uani 1 1 d .
F14 F 0.59557(18) 0.8541(3) 0.52200(7) 0.0350(9) Uani 1 1 d .
F15 F 0.5551(2) 1.0248(3) 0.51223(8) 0.0469(12) Uani 1 1 d .
F16 F 0.5772(2) 1.1079(3) 0.47163(9) 0.0617(14) Uani 1 1 d .
F17 F 0.6448(2) 1.0150(3) 0.44231(8) 0.0589(14) Uani 1 1 d .
F18 F 0.6883(2) 0.8469(3) 0.45228(7) 0.0440(11) Uani 1 1 d .
F24 F 0.47259(17) 0.5648(3) 0.52736(7) 0.0335(9) Uani 1 1 d .
F25 F 0.38912(18) 0.6347(3) 0.55130(8) 0.0500(12) Uani 1 1 d .
F26 F 0.4149(2) 0.7770(4) 0.58180(9) 0.0605(15) Uani 1 1 d .
F27 F 0.5323(2) 0.8423(3) 0.58740(8) 0.0511(13) Uani 1 1 d .
F28 F 0.62021(17) 0.7686(3) 0.56433(7) 0.0330(9) Uani 1 1 d .
F34 F 1.08306(18) 0.8952(3) 0.52761(7) 0.0463(12) Uani 1 1 d .
F35 F 1.15618(18) 0.9393(3) 0.56409(8) 0.0482(12) Uani 1 1 d .
F36 F 1.12190(18) 0.9225(3) 0.60730(7) 0.0361(10) Uani 1 1 d .
F37 F 1.00697(18) 0.8531(3) 0.61261(7) 0.0392(10) Uani 1 1 d .
F38 F 0.92877(16) 0.8141(3) 0.57604(6) 0.0303(9) Uani 1 1 d .
F44 F 0.9723(2) 0.6397(3) 0.56205(8) 0.0496(12) Uani 1 1 d .
F45 F 1.0124(3) 0.4940(4) 0.58703(11) 0.0742(18) Uani 1 1 d .
F46 F 0.9933(3) 0.3182(4) 0.57096(11) 0.0758(17) Uani 1 1 d U
F47 F 0.9302(3) 0.2940(4) 0.52900(10) 0.0728(16) Uani 1 1 d U
F48 F 0.8889(2) 0.4373(3) 0.50369(11) 0.0653(16) Uani 1 1 d .
F54 F 0.69840(17) 0.5326(3) 0.58258(7) 0.0316(9) Uani 1 1 d .
F55 F 0.58431(19) 0.4642(3) 0.57452(7) 0.0415(11) Uani 1 1 d .
F56 F 0.49138(18) 0.5256(3) 0.59834(9) 0.0496(12) Uani 1 1 d .
F57 F 0.5157(2) 0.6582(4) 0.63072(9) 0.0598(14) Uani 1 1 d .
F58 F 0.62729(19) 0.7323(3) 0.63869(8) 0.0466(12) Uani 1 1 d .
F64 F 0.79816(19) 0.5277(3) 0.55513(7) 0.0343(9) Uani 1 1 d .
F65 F 0.7795(2) 0.3612(3) 0.53652(9) 0.0500(12) Uani 1 1 d .
F66 F 0.8154(2) 0.2056(3) 0.56036(9) 0.0611(14) Uani 1 1 d U
F67 F 0.8745(3) 0.2261(4) 0.60367(10) 0.0653(14) Uani 1 1 d U
F68 F 0.8907(3) 0.3865(3) 0.62291(9) 0.0614(14) Uani 1 1 d .
F74 F 0.85227(16) 1.0283(3) 0.54196(6) 0.0281(8) Uani 1 1 d .
F75 F 0.96317(18) 1.0886(3) 0.53343(7) 0.0349(10) Uani 1 1 d .
F76 F 1.05128(18) 1.1231(3) 0.56800(8) 0.0442(11) Uani 1 1 d .
F77 F 1.02596(18) 1.0896(3) 0.61231(8) 0.0453(11) Uani 1 1 d .
F78 F 0.91585(17) 1.0295(3) 0.62160(6) 0.0320(9) Uani 1 1 d .
F84 F 0.6743(2) 1.2302(3) 0.53098(7) 0.0413(11) Uani 1 1 d .
F85 F 0.6926(2) 1.2921(3) 0.48993(9) 0.0568(13) Uani 1 1 d U
F86 F 0.7455(2) 1.1852(4) 0.45870(9) 0.0613(14) Uani 1 1 d U
F87 F 0.7815(2) 1.0098(3) 0.47135(7) 0.0421(11) Uani 1 1 d .
F88 F 0.76167(17) 0.9438(2) 0.51213(6) 0.0272(8) Uani 1 1 d .
F94 F 0.0069(2) 0.6489(4) 0.16114(8) 0.0615(15) Uani 1 1 d .
F95 F -0.0791(3) 0.7317(4) 0.18275(10) 0.0709(16) Uani 1 1 d U
F96 F -0.0699(3) 0.7431(4) 0.22985(10) 0.0679(15) Uani 1 1 d U
F97 F 0.0260(2) 0.6593(4) 0.25416(8) 0.0595(14) Uani 1 1 d .
F98 F 0.11148(19) 0.5709(3) 0.23290(7) 0.0454(12) Uani 1 1 d .
F104 F 0.1975(3) 0.2407(4) 0.23383(10) 0.0683(16) Uani 1 1 d .
F105 F 0.1942(3) 0.2141(4) 0.27769(10) 0.0704(15) Uani 1 1 d U
F106 F 0.1996(3) 0.3566(4) 0.30790(11) 0.0789(17) Uani 1 1 d U
F107 F 0.2163(2) 0.5332(4) 0.29194(9) 0.0613(14) Uani 1 1 d U
F108 F 0.22872(18) 0.5630(3) 0.24817(7) 0.0380(10) Uani 1 1 d .
F114 F 0.3519(2) 1.0426(3) 0.11705(7) 0.0515(13) Uani 1 1 d .
F115 F 0.4546(2) 1.1326(3) 0.12794(8) 0.0542(13) Uani 1 1 d .
F116 F 0.5227(2) 1.1056(3) 0.16892(9) 0.0575(14) Uani 1 1 d .
F117 F 0.4784(2) 0.9888(3) 0.20001(8) 0.0518(13) Uani 1 1 d .
F118 F 0.37145(19) 0.9012(3) 0.19042(7) 0.0386(10) Uani 1 1 d .
F124 F 0.3284(2) 0.5578(3) 0.10868(8) 0.0566(13) Uani 1 1 d .
F125 F 0.4347(3) 0.4680(4) 0.10737(11) 0.0810(17) Uani 1 1 d U
F126 F 0.5377(3) 0.5252(4) 0.13265(10) 0.0703(15) Uani 1 1 d U
F127 F 0.5320(2) 0.6758(4) 0.16043(9) 0.0608(15) Uani 1 1 d .
F128 F 0.4257(2) 0.7677(3) 0.16197(8) 0.0423(11) Uani 1 1 d .
F134 F 0.3776(2) 0.4602(3) 0.22784(8) 0.0460(11) Uani 1 1 d .
F135 F 0.3505(2) 0.2925(3) 0.24252(11) 0.0683(16) Uani 1 1 d .
F136 F 0.3370(3) 0.2622(4) 0.28774(10) 0.0722(16) Uani 1 1 d U
F137 F 0.3465(3) 0.4070(4) 0.31739(11) 0.0799(17) Uani 1 1 d U
F138 F 0.3682(2) 0.5750(5) 0.30281(8) 0.0739(18) Uani 1 1 d .
F144 F 0.36667(17) 0.5403(3) 0.18048(7) 0.0349(10) Uani 1 1 d .
F145 F 0.3797(2) 0.3858(3) 0.15657(9) 0.0563(13) Uani 1 1 d .
F146 F 0.4890(3) 0.2928(4) 0.16002(10) 0.0737(16) Uani 1 1 d U
F147 F 0.5850(2) 0.3628(4) 0.18833(10) 0.0710(16) Uani 1 1 d .
F148 F 0.57327(19) 0.5133(4) 0.21238(8) 0.0532(13) Uani 1 1 d .
F154 F 0.1858(2) 0.9924(3) 0.19896(8) 0.0507(12) Uani 1 1 d .
F155 F 0.2164(2) 1.1131(3) 0.16716(8) 0.0548(13) Uani 1 1 d .
F156 F 0.3261(2) 1.2039(3) 0.17255(9) 0.0540(13) Uani 1 1 d .
F157 F 0.4026(2) 1.1735(3) 0.21086(9) 0.0580(14) Uani 1 1 d .
F158 F 0.3732(2) 1.0583(3) 0.24312(8) 0.0544(13) Uani 1 1 d .
F164 F 0.0180(2) 0.9552(4) 0.25142(9) 0.0702(17) Uani 1 1 d .
F165 F -0.0739(3) 0.9989(4) 0.22125(10) 0.0713(15) Uani 1 1 d U
F166 F -0.0695(3) 0.9666(4) 0.17567(11) 0.0803(17) Uani 1 1 d U
F167 F 0.0311(3) 0.8803(4) 0.16108(10) 0.0727(16) Uani 1 1 d U
F168 F 0.1231(2) 0.8254(3) 0.19130(8) 0.0511(13) Uani 1 1 d .
C171 C 0.4999(2) 0.2363(3) 0.03906(7) 0.0381(18) Uiso 1 1 d GD
C172 C 0.4837(2) 0.1636(2) 0.05274(9) 0.0421(19) Uiso 1 1 d G
H17A H 0.4861 0.1019 0.0474 0.051 Uiso 1 1 calc R
C173 C 0.4640(2) 0.1811(3) 0.07422(8) 0.047(2) Uiso 1 1 d G
H17B H 0.4529 0.1314 0.0836 0.056 Uiso 1 1 calc R
C174 C 0.4605(3) 0.2714(4) 0.08200(7) 0.047(2) Uiso 1 1 d G
H17C H 0.4470 0.2834 0.0967 0.057 Uiso 1 1 calc R
C175 C 0.4767(2) 0.3441(3) 0.06832(8) 0.047(2) Uiso 1 1 d G
H17D H 0.4743 0.4058 0.0736 0.056 Uiso 1 1 calc R
C176 C 0.4964(2) 0.3266(3) 0.04685(8) 0.0363(17) Uiso 1 1 d G
H17E H 0.5075 0.3763 0.0375 0.044 Uiso 1 1 calc R
C177 C 0.5188(4) 0.2199(6) 0.01514(16) 0.055(2) Uiso 1 1 d D
H17F H 0.5192 0.1535 0.0120 0.083 Uiso 1 1 calc R
H17G H 0.5600 0.2454 0.0140 0.083 Uiso 1 1 calc R
H17H H 0.4895 0.2503 0.0039 0.083 Uiso 1 1 calc R
C191 C 0.1758(2) 0.5783(4) 0.55608(11) 0.057(2) Uiso 1 1 d GD
C192 C 0.2393(2) 0.5851(3) 0.56021(10) 0.047(2) Uiso 1 1 d G
H19A H 0.2593 0.6420 0.5577 0.056 Uiso 1 1 calc R
C193 C 0.27355(19) 0.5088(4) 0.56803(10) 0.050(2) Uiso 1 1 d G
H19B H 0.3169 0.5134 0.5709 0.060 Uiso 1 1 calc R
C194 C 0.2444(3) 0.4256(3) 0.57171(11) 0.071(3) Uiso 1 1 d G
H19C H 0.2678 0.3734 0.5770 0.085 Uiso 1 1 calc R
C195 C 0.1809(3) 0.4188(3) 0.56758(12) 0.077(3) Uiso 1 1 d G
H19D H 0.1609 0.3620 0.5701 0.093 Uiso 1 1 calc R
C196 C 0.14665(19) 0.4951(4) 0.55976(12) 0.069(3) Uiso 1 1 d G
H19E H 0.1033 0.4905 0.5569 0.083 Uiso 1 1 calc R
C197 C 0.1381(6) 0.6603(9) 0.5477(2) 0.103(4) Uiso 1 1 d D
H19F H 0.1652 0.7132 0.5460 0.154 Uiso 1 1 calc R
H19G H 0.1087 0.6753 0.5588 0.154 Uiso 1 1 calc R
H19H H 0.1158 0.6458 0.5328 0.154 Uiso 1 1 calc R
C181 C 0.1892(2) 0.2665(4) 0.11204(12) 0.084(3) Uiso 1 1 d GD
C182 C 0.1860(2) 0.3391(4) 0.09647(11) 0.063(3) Uiso 1 1 d G
H18A H 0.1472 0.3612 0.0901 0.076 Uiso 1 1 calc R
C183 C 0.2396(3) 0.3795(4) 0.09017(10) 0.058(2) Uiso 1 1 d G
H18B H 0.2374 0.4291 0.0795 0.070 Uiso 1 1 calc R
C184 C 0.2964(2) 0.3473(4) 0.09944(11) 0.070(3) Uiso 1 1 d G
H18C H 0.3331 0.3749 0.0951 0.084 Uiso 1 1 calc R
C185 C 0.2996(2) 0.2747(4) 0.11501(11) 0.074(3) Uiso 1 1 d G
H18D H 0.3384 0.2527 0.1213 0.089 Uiso 1 1 calc R
C186 C 0.2460(3) 0.2343(4) 0.12131(10) 0.057(2) Uiso 1 1 d G
H18E H 0.2482 0.1847 0.1320 0.068 Uiso 1 1 calc R
C187 C 0.1343(8) 0.2210(12) 0.1195(3) 0.156(7) Uiso 1 1 d D
H18F H 0.0974 0.2494 0.1118 0.233 Uiso 1 1 calc R
H18G H 0.1338 0.2281 0.1361 0.233 Uiso 1 1 calc R
H18H H 0.1352 0.1553 0.1157 0.233 Uiso 1 1 calc R
C201 C 0.7285(3) 0.5305(4) 0.17045(13) 0.074(3) Uiso 1 1 d GD
C202 C 0.7144(2) 0.4416(5) 0.16279(12) 0.062(3) Uiso 1 1 d G
H20A H 0.6727 0.4236 0.1595 0.075 Uiso 1 1 calc R
C203 C 0.7612(3) 0.3789(4) 0.15994(13) 0.084(3) Uiso 1 1 d G
H20B H 0.7515 0.3182 0.1547 0.101 Uiso 1 1 calc R
C204 C 0.8221(3) 0.4052(5) 0.16475(14) 0.101(4) Uiso 1 1 d G
H20C H 0.8541 0.3624 0.1628 0.121 Uiso 1 1 calc R
C205 C 0.8363(2) 0.4941(5) 0.17241(13) 0.082(3) Uiso 1 1 d G
H20D H 0.8779 0.5121 0.1757 0.098 Uiso 1 1 calc R
C206 C 0.7894(3) 0.5568(4) 0.17526(12) 0.066(3) Uiso 1 1 d G
H20E H 0.7991 0.6176 0.1805 0.079 Uiso 1 1 calc R
C207 C 0.6833(7) 0.5917(10) 0.1737(3) 0.124(5) Uiso 1 1 d D
H20F H 0.6433 0.5629 0.1695 0.186 Uiso 1 1 calc R
H20G H 0.6878 0.6462 0.1641 0.186 Uiso 1 1 calc R
H20H H 0.6860 0.6101 0.1898 0.186 Uiso 1 1 calc R
C221 C 0.6950(3) 0.3584(4) 0.63574(10) 0.070(3) Uiso 1 1 d GD
C222 C 0.6423(3) 0.3151(5) 0.64205(9) 0.088(4) Uiso 1 1 d G
H22C H 0.6322 0.3185 0.6575 0.105 Uiso 1 1 calc R
C223 C 0.6045(3) 0.2669(5) 0.62582(12) 0.075(3) Uiso 1 1 d G
H22D H 0.5686 0.2374 0.6301 0.090 Uiso 1 1 calc R
C224 C 0.6193(3) 0.2619(4) 0.60327(11) 0.068(3) Uiso 1 1 d G
H22E H 0.5935 0.2290 0.5922 0.081 Uiso 1 1 calc R
C225 C 0.6720(3) 0.3052(4) 0.59696(9) 0.062(3) Uiso 1 1 d G
H22F H 0.6821 0.3018 0.5816 0.075 Uiso 1 1 calc R
C226 C 0.7098(2) 0.3534(4) 0.61319(11) 0.058(2) Uiso 1 1 d G
H22G H 0.7458 0.3830 0.6089 0.070 Uiso 1 1 calc R
C227 C 0.7378(7) 0.4101(10) 0.6526(3) 0.125(5) Uiso 1 1 d D
H22H H 0.7224 0.4077 0.6678 0.188 Uiso 1 1 calc R
H22I H 0.7404 0.4746 0.6477 0.188 Uiso 1 1 calc R
H22J H 0.7787 0.3819 0.6534 0.188 Uiso 1 1 calc R
C211 C 0.9610(5) 0.6810(7) 0.32957(19) 0.177(8) Uiso 1 1 d G
H21C H 0.9520 0.6273 0.3379 0.212 Uiso 1 1 calc R
C212 C 0.9982(5) 0.7496(9) 0.34000(14) 0.130(6) Uiso 1 1 d G
H21D H 1.0147 0.7428 0.3555 0.157 Uiso 1 1 calc R
C213 C 1.0113(4) 0.8283(7) 0.3278(2) 0.133(6) Uiso 1 1 d G
H21E H 1.0367 0.8752 0.3349 0.159 Uiso 1 1 calc R
C214 C 0.9872(5) 0.8383(6) 0.30510(19) 0.142(6) Uiso 1 1 d G
H21F H 0.9962 0.8920 0.2967 0.171 Uiso 1 1 calc R
C215 C 0.9500(5) 0.7697(8) 0.29468(14) 0.123(5) Uiso 1 1 d G
H21G H 0.9335 0.7766 0.2792 0.147 Uiso 1 1 calc R
C216 C 0.9369(4) 0.6911(7) 0.3069(2) 0.111(5) Uiso 1 1 d G
H21H H 0.9115 0.6442 0.2998 0.133 Uiso 1 1 calc R

loop_
_atom_site_aniso_label
_atom_site_aniso_U_11
_atom_site_aniso_U_22
_atom_site_aniso_U_33
_atom_site_aniso_U_23
_atom_site_aniso_U_13
_atom_site_aniso_U_12
Pd1 0.0192(2) 0.0153(2) 0.0165(3) -0.00024(18) 0.00420(19) -0.00044(18)
Pd2 0.0215(2) 0.0261(3) 0.0167(3) -0.00129(19) 0.00252(19) 0.0007(2)
Sn1 0.0217(2) 0.0208(2) 0.0179(2) -0.00378(17) 0.00394(17) -0.00247(17)
Sn2 0.0220(2) 0.0189(2) 0.0243(3) 0.00041(17) 0.00928(18) -0.00052(17)
Sn3 0.0227(2) 0.0165(2) 0.0181(2) 0.00201(16) 0.00435(17) 0.00050(17)
Sn4 0.0217(2) 0.0158(2) 0.0168(2) -0.00108(16) 0.00281(17) 0.00054(16)
Sn5 0.0206(2) 0.0267(3) 0.0182(2) 0.00170(17) 0.00370(17) 0.00018(18)
Sn6 0.0273(2) 0.0239(2) 0.0191(2) 0.00015(18) 0.00383(18) -0.00134(18)
Sn7 0.0218(2) 0.0320(3) 0.0212(3) 0.00057(19) -0.00070(18) 0.00107(19)
Sn8 0.0302(2) 0.0351(3) 0.0204(3) -0.00795(19) 0.00259(19) 0.0037(2)
N11 0.028(3) 0.029(3) 0.017(3) -0.003(2) 0.002(2) -0.003(2)
N12 0.027(3) 0.021(3) 0.027(3) -0.005(2) 0.010(2) -0.006(2)
N13 0.027(3) 0.027(3) 0.029(3) -0.007(2) 0.011(2) -0.003(2)
N21 0.025(3) 0.026(3) 0.018(3) 0.001(2) 0.006(2) -0.006(2)
N22 0.034(3) 0.024(3) 0.042(4) -0.008(3) 0.012(3) 0.004(3)
N23 0.026(3) 0.030(3) 0.023(3) -0.005(2) 0.006(2) -0.001(2)
N31 0.032(3) 0.032(3) 0.015(3) -0.003(2) 0.008(2) -0.004(2)
N32 0.033(3) 0.019(3) 0.029(3) 0.006(2) 0.001(2) 0.007(2)
N33 0.027(3) 0.022(3) 0.020(3) 0.008(2) 0.002(2) -0.002(2)
N41 0.023(3) 0.018(3) 0.025(3) -0.003(2) 0.001(2) -0.003(2)
N42 0.028(3) 0.020(3) 0.021(3) 0.001(2) 0.003(2) 0.004(2)
N43 0.026(3) 0.021(3) 0.015(3) -0.001(2) 0.004(2) -0.004(2)
N51 0.025(3) 0.038(3) 0.020(3) 0.002(2) 0.005(2) -0.002(2)
N52 0.029(3) 0.031(3) 0.032(4) 0.007(3) 0.005(3) 0.002(3)
N53 0.028(3) 0.030(3) 0.025(3) -0.001(2) 0.005(2) -0.002(2)
N61 0.037(3) 0.027(3) 0.019(3) 0.007(2) -0.005(2) -0.004(3)
N62 0.034(3) 0.033(3) 0.023(3) 0.004(2) 0.006(3) 0.006(3)
N63 0.033(3) 0.034(3) 0.017(3) -0.006(2) 0.002(2) -0.003(3)
N71 0.036(3) 0.049(4) 0.020(3) -0.002(3) -0.005(3) 0.003(3)
N72 0.024(3) 0.035(3) 0.033(4) 0.000(3) 0.003(2) -0.002(3)
N73 0.027(3) 0.036(3) 0.031(4) -0.001(3) -0.006(3) 0.000(3)
N81 0.053(4) 0.040(4) 0.016(3) -0.011(3) -0.003(3) -0.002(3)
N82 0.034(3) 0.053(4) 0.040(4) -0.015(3) 0.006(3) 0.006(3)
N83 0.048(4) 0.053(4) 0.025(4) -0.007(3) 0.005(3) 0.013(3)
C1 0.034(4) 0.031(4) 0.043(5) -0.010(3) 0.014(3) 0.000(3)
C2 0.031(4) 0.045(5) 0.024(4) -0.001(3) 0.008(3) 0.000(3)
C3 0.030(3) 0.022(3) 0.023(4) -0.002(3) 0.005(3) -0.002(3)
C4 0.029(4) 0.033(4) 0.026(4) 0.002(3) 0.009(3) -0.007(3)
C5 0.035(4) 0.037(4) 0.023(4) -0.003(3) 0.007(3) -0.008(3)
C6 0.034(4) 0.049(5) 0.023(4) -0.005(3) 0.004(3) -0.006(3)
C7 0.043(4) 0.039(4) 0.036(5) -0.012(3) -0.002(3) -0.002(4)
C8 0.058(6) 0.072(7) 0.037(5) 0.004(4) 0.000(4) 0.016(5)
C11 0.027(3) 0.040(4) 0.026(4) -0.017(3) 0.006(3) -0.008(3)
C12 0.028(3) 0.036(4) 0.025(4) -0.005(3) 0.011(3) -0.009(3)
C13 0.029(4) 0.034(4) 0.024(4) -0.006(3) -0.007(3) -0.003(3)
C14 0.029(3) 0.040(4) 0.022(4) 0.000(3) 0.001(3) -0.003(3)
C15 0.033(4) 0.036(4) 0.034(4) -0.007(3) -0.006(3) 0.003(3)
C16 0.041(4) 0.037(4) 0.040(5) 0.008(4) -0.009(4) -0.004(4)
C17 0.051(5) 0.047(5) 0.023(4) 0.013(3) -0.007(4) -0.009(4)
C18 0.035(4) 0.047(5) 0.016(4) -0.003(3) -0.001(3) -0.006(3)
C21 0.037(4) 0.021(3) 0.028(4) -0.010(3) 0.010(3) -0.005(3)
C22 0.038(4) 0.028(4) 0.028(4) -0.010(3) 0.010(3) -0.013(3)
C23 0.025(3) 0.025(4) 0.022(4) 0.002(3) 0.008(3) -0.003(3)
C24 0.027(3) 0.029(4) 0.022(4) -0.003(3) 0.007(3) -0.006(3)
C25 0.024(3) 0.046(5) 0.027(4) 0.000(3) 0.008(3) -0.006(3)
C26 0.035(4) 0.040(5) 0.043(5) -0.008(4) 0.020(4) 0.003(3)
C27 0.031(4) 0.038(4) 0.027(4) -0.006(3) 0.007(3) -0.002(3)
C28 0.028(4) 0.031(4) 0.024(4) -0.004(3) 0.007(3) -0.005(3)
C31 0.034(4) 0.026(4) 0.028(4) -0.001(3) 0.018(3) -0.006(3)
C32 0.040(4) 0.025(4) 0.024(4) 0.006(3) 0.011(3) -0.009(3)
C33 0.024(3) 0.020(3) 0.031(4) -0.002(3) 0.009(3) 0.000(3)
C34 0.036(4) 0.028(4) 0.034(4) -0.001(3) 0.015(3) -0.004(3)
C35 0.019(3) 0.025(4) 0.045(5) 0.005(3) 0.003(3) -0.007(3)
C36 0.021(3) 0.028(4) 0.024(4) 0.001(3) 0.001(3) 0.001(3)
C37 0.027(3) 0.033(4) 0.025(4) 0.008(3) 0.009(3) 0.004(3)
C38 0.021(3) 0.020(3) 0.028(4) 0.002(3) 0.006(3) -0.003(3)
C41 0.039(4) 0.033(4) 0.027(4) -0.004(3) 0.016(3) 0.004(3)
C42 0.037(4) 0.030(4) 0.035(4) -0.013(3) 0.017(3) 0.001(3)
C43 0.034(4) 0.023(4) 0.066(6) 0.001(4) 0.030(4) 0.006(3)
C44 0.037(4) 0.024(4) 0.066(6) 0.011(4) 0.034(4) 0.008(3)
C45 0.042(5) 0.061(6) 0.059(6) 0.026(5) 0.022(4) 0.017(4)
C46 0.051(4) 0.041(4) 0.070(4) 0.022(3) 0.025(3) 0.014(3)
C47 0.054(4) 0.041(4) 0.076(5) -0.003(3) 0.029(4) 0.002(3)
C48 0.053(5) 0.025(4) 0.088(8) 0.002(4) 0.040(5) 0.001(4)
C51 0.038(4) 0.032(4) 0.014(4) 0.003(3) 0.006(3) -0.006(3)
C52 0.036(4) 0.031(4) 0.024(4) 0.002(3) 0.010(3) -0.009(3)
C53 0.029(3) 0.020(3) 0.026(4) 0.007(3) 0.004(3) -0.004(3)
C54 0.027(3) 0.030(4) 0.031(4) 0.005(3) 0.011(3) -0.003(3)
C55 0.038(4) 0.029(4) 0.026(4) 0.003(3) -0.006(3) -0.004(3)
C56 0.024(3) 0.034(4) 0.042(5) 0.007(3) 0.001(3) -0.008(3)
C57 0.029(4) 0.038(4) 0.045(5) 0.001(4) 0.020(3) 0.002(3)
C58 0.035(4) 0.030(4) 0.039(5) -0.010(3) 0.006(3) 0.000(3)
C61 0.026(3) 0.032(4) 0.023(4) 0.004(3) 0.003(3) 0.000(3)
C62 0.028(4) 0.036(4) 0.035(4) 0.006(3) -0.001(3) 0.008(3)
C63 0.030(4) 0.018(3) 0.047(5) 0.001(3) 0.020(3) 0.002(3)
C64 0.033(4) 0.011(3) 0.051(5) 0.005(3) 0.012(3) 0.002(3)
C65 0.028(4) 0.028(4) 0.056(6) -0.002(4) 0.006(4) 0.001(3)
C66 0.043(3) 0.023(3) 0.064(4) -0.005(3) 0.009(3) -0.001(3)
C67 0.044(5) 0.008(4) 0.101(8) 0.015(4) 0.011(5) 0.007(3)
C68 0.043(4) 0.025(4) 0.046(5) 0.004(3) 0.007(4) 0.006(3)
C71 0.027(3) 0.023(3) 0.021(4) -0.004(3) 0.005(3) 0.003(3)
C72 0.030(3) 0.019(3) 0.020(4) -0.003(3) 0.001(3) -0.003(3)
C73 0.022(3) 0.010(3) 0.028(4) 0.000(2) 0.003(3) 0.005(2)
C74 0.022(3) 0.017(3) 0.027(4) -0.001(3) -0.002(3) 0.004(3)
C75 0.026(3) 0.021(3) 0.030(4) -0.001(3) 0.006(3) -0.003(3)
C76 0.024(3) 0.023(4) 0.047(5) -0.005(3) 0.007(3) 0.001(3)
C77 0.031(4) 0.025(4) 0.031(4) -0.005(3) -0.002(3) 0.001(3)
C78 0.029(3) 0.021(3) 0.024(4) -0.002(3) -0.002(3) 0.003(3)
C81 0.018(3) 0.037(4) 0.031(4) -0.005(3) 0.002(3) 0.006(3)
C82 0.025(3) 0.032(4) 0.025(4) -0.004(3) -0.002(3) 0.009(3)
C83 0.019(3) 0.021(3) 0.029(4) 0.000(3) -0.005(3) 0.001(3)
C84 0.042(4) 0.025(4) 0.031(4) -0.003(3) 0.001(3) 0.003(3)
C85 0.047(4) 0.017(4) 0.042(5) 0.011(3) 0.000(4) 0.007(3)
C86 0.067(5) 0.032(4) 0.026(4) 0.020(3) 0.004(4) -0.004(4)
C87 0.038(4) 0.037(4) 0.030(4) 0.002(3) 0.009(3) -0.007(3)
C88 0.023(3) 0.030(4) 0.023(4) 0.001(3) 0.003(3) 0.006(3)
C91 0.026(4) 0.040(4) 0.035(4) -0.007(3) 0.000(3) -0.006(3)
C92 0.022(3) 0.048(5) 0.024(4) -0.005(3) 0.003(3) -0.011(3)
C93 0.020(3) 0.028(4) 0.036(4) 0.002(3) 0.004(3) 0.000(3)
C94 0.029(4) 0.056(5) 0.034(5) -0.004(4) -0.001(3) 0.005(4)
C95 0.024(4) 0.077(7) 0.053(6) -0.006(5) -0.007(4) 0.021(4)
C96 0.023(4) 0.065(6) 0.061(6) -0.015(5) 0.014(4) 0.016(4)
C97 0.037(4) 0.061(5) 0.016(4) -0.004(3) 0.010(3) -0.001(4)
C98 0.021(3) 0.041(4) 0.036(5) -0.002(3) -0.002(3) 0.002(3)
C101 0.033(4) 0.028(4) 0.046(5) -0.001(3) 0.006(3) 0.001(3)
C102 0.039(4) 0.027(4) 0.040(5) 0.006(3) 0.008(3) 0.004(3)
C103 0.022(3) 0.045(5) 0.039(5) 0.018(4) 0.006(3) 0.004(3)
C104 0.030(4) 0.055(6) 0.056(6) 0.025(5) 0.002(4) 0.004(4)
C105 0.040(3) 0.049(4) 0.055(4) 0.026(3) 0.006(3) -0.003(3)
C106 0.040(3) 0.070(4) 0.033(4) 0.021(3) 0.004(3) -0.002(3)
C107 0.027(4) 0.072(6) 0.046(5) 0.011(5) 0.008(4) 0.008(4)
C108 0.021(3) 0.066(6) 0.027(4) 0.023(4) 0.009(3) 0.007(3)
C111 0.044(4) 0.035(4) 0.034(5) -0.004(3) -0.014(3) 0.010(3)
C112 0.046(4) 0.027(4) 0.037(5) 0.003(3) -0.010(4) 0.000(3)
C113 0.040(4) 0.022(3) 0.017(4) -0.004(3) 0.000(3) -0.001(3)
C114 0.052(5) 0.034(4) 0.025(4) 0.005(3) -0.001(3) -0.010(4)
C115 0.051(5) 0.030(4) 0.034(5) 0.001(3) 0.005(4) -0.014(3)
C116 0.039(4) 0.035(4) 0.046(5) 0.005(4) 0.005(4) -0.011(3)
C117 0.042(4) 0.030(4) 0.026(4) 0.000(3) -0.005(3) -0.003(3)
C118 0.042(4) 0.022(4) 0.025(4) 0.001(3) 0.003(3) -0.004(3)
C121 0.038(4) 0.042(4) 0.020(4) -0.005(3) 0.002(3) -0.004(3)
C122 0.048(5) 0.048(5) 0.024(4) 0.004(3) 0.014(3) 0.001(4)
C123 0.043(4) 0.030(4) 0.023(4) 0.004(3) 0.020(3) -0.007(3)
C124 0.053(5) 0.040(5) 0.039(5) -0.006(4) 0.021(4) -0.002(4)
C125 0.081(7) 0.038(5) 0.044(5) -0.010(4) 0.033(5) 0.013(5)
C126 0.051(5) 0.056(6) 0.053(6) 0.021(5) 0.037(5) 0.029(4)
C127 0.044(5) 0.047(5) 0.041(5) 0.018(4) 0.022(4) 0.000(4)
C128 0.037(4) 0.028(4) 0.033(4) 0.006(3) 0.017(3) 0.001(3)
C131 0.039(4) 0.046(5) 0.032(5) 0.000(3) -0.009(3) -0.007(4)
C132 0.035(4) 0.054(5) 0.029(4) 0.003(4) -0.012(3) 0.005(4)
C133 0.021(3) 0.046(5) 0.036(4) 0.014(3) 0.005(3) 0.006(3)
C134 0.031(4) 0.044(5) 0.038(5) 0.013(4) 0.009(3) 0.006(3)
C135 0.025(4) 0.044(5) 0.072(7) 0.019(5) 0.007(4) 0.004(4)
C136 0.024(4) 0.067(7) 0.094(8) 0.055(6) 0.012(4) 0.001(4)
C137 0.042(4) 0.067(4) 0.042(4) 0.024(3) 0.008(3) -0.002(3)
C138 0.029(4) 0.086(7) 0.030(5) 0.013(5) -0.006(3) 0.000(4)
C141 0.036(4) 0.043(5) 0.054(6) -0.001(4) 0.000(4) -0.013(4)
C142 0.020(3) 0.057(5) 0.043(5) -0.003(4) 0.003(3) -0.003(3)
C143 0.034(4) 0.034(4) 0.021(4) 0.013(3) 0.013(3) 0.003(3)
C144 0.032(4) 0.026(4) 0.036(4) 0.003(3) 0.009(3) 0.003(3)
C145 0.054(5) 0.041(5) 0.037(5) 0.002(4) 0.016(4) -0.003(4)
C146 0.068(6) 0.027(4) 0.064(6) -0.005(4) 0.027(5) -0.001(4)
C147 0.051(5) 0.043(5) 0.052(6) 0.011(4) 0.024(4) 0.020(4)
C148 0.040(4) 0.050(5) 0.032(4) 0.010(4) 0.005(3) 0.016(4)
C151 0.063(6) 0.057(6) 0.032(5) -0.014(4) 0.005(4) -0.001(5)
C152 0.072(6) 0.048(5) 0.038(5) -0.013(4) -0.007(4) -0.003(5)
C153 0.029(4) 0.030(4) 0.036(4) -0.012(3) -0.002(3) 0.006(3)
C154 0.035(4) 0.036(4) 0.042(5) -0.009(4) -0.006(3) 0.004(3)
C155 0.044(4) 0.034(4) 0.032(5) -0.007(3) -0.009(3) 0.008(3)
C156 0.053(5) 0.029(4) 0.050(5) -0.003(4) 0.002(4) 0.013(4)
C157 0.036(4) 0.036(4) 0.054(6) -0.016(4) -0.003(4) 0.006(3)
C158 0.041(4) 0.026(4) 0.048(5) -0.008(3) -0.017(4) 0.002(3)
C161 0.058(5) 0.064(6) 0.032(5) -0.001(4) 0.015(4) 0.004(4)
C162 0.047(5) 0.078(7) 0.032(5) -0.006(4) 0.017(4) 0.013(4)
C163 0.029(4) 0.050(5) 0.038(5) -0.010(4) 0.011(3) -0.004(3)
C164 0.035(4) 0.075(7) 0.049(6) -0.023(5) 0.010(4) 0.004(4)
C165 0.027(4) 0.080(7) 0.077(7) -0.041(6) 0.002(4) 0.019(4)
C166 0.040(4) 0.075(4) 0.055(4) -0.008(4) -0.012(3) 0.010(3)
C167 0.048(4) 0.069(4) 0.040(4) -0.018(3) 0.002(3) 0.006(3)
C168 0.030(4) 0.065(6) 0.042(5) -0.026(4) -0.005(3) 0.005(4)
F14 0.042(2) 0.039(2) 0.025(2) -0.0030(18) 0.0103(18) 0.0053(19)
F15 0.044(3) 0.044(3) 0.050(3) -0.014(2) -0.005(2) 0.014(2)
F16 0.072(3) 0.041(3) 0.068(4) 0.008(2) -0.015(3) 0.012(3)
F17 0.077(3) 0.059(3) 0.039(3) 0.023(2) -0.005(2) -0.006(3)
F18 0.051(3) 0.051(3) 0.032(3) 0.002(2) 0.016(2) -0.002(2)
F24 0.030(2) 0.036(2) 0.035(2) -0.0093(18) 0.0052(17) -0.0095(17)
F25 0.027(2) 0.065(3) 0.060(3) -0.012(2) 0.014(2) -0.014(2)
F26 0.036(3) 0.071(4) 0.080(4) -0.025(3) 0.033(3) -0.005(2)
F27 0.046(3) 0.056(3) 0.054(3) -0.032(2) 0.023(2) -0.005(2)
F28 0.027(2) 0.032(2) 0.041(3) -0.0161(18) 0.0099(18) -0.0089(17)
F34 0.033(2) 0.077(3) 0.031(3) -0.003(2) 0.0157(19) -0.017(2)
F35 0.027(2) 0.075(3) 0.044(3) -0.002(2) 0.0104(19) -0.021(2)
F36 0.032(2) 0.044(3) 0.031(2) 0.0037(19) -0.0015(18) -0.0034(18)
F37 0.038(2) 0.056(3) 0.025(2) 0.0084(19) 0.0055(18) -0.010(2)
F38 0.0248(19) 0.042(2) 0.025(2) 0.0036(17) 0.0066(16) -0.0132(17)
F44 0.057(3) 0.043(3) 0.050(3) 0.011(2) 0.010(2) 0.008(2)
F45 0.073(4) 0.069(4) 0.086(5) 0.038(3) 0.035(3) 0.036(3)
F46 0.0756(18) 0.0741(18) 0.0781(19) 0.0039(10) 0.0101(10) 0.0031(10)
F47 0.0730(18) 0.0703(18) 0.0758(18) -0.0005(10) 0.0104(10) 0.0007(10)
F48 0.063(3) 0.032(3) 0.104(5) -0.019(3) 0.025(3) -0.007(2)
F54 0.033(2) 0.033(2) 0.030(2) -0.0076(17) 0.0123(17) -0.0055(17)
F55 0.046(2) 0.036(2) 0.043(3) -0.009(2) 0.005(2) -0.014(2)
F56 0.027(2) 0.045(3) 0.076(4) -0.005(2) 0.002(2) -0.011(2)
F57 0.035(3) 0.065(3) 0.084(4) -0.024(3) 0.032(3) -0.006(2)
F58 0.037(2) 0.044(3) 0.062(3) -0.022(2) 0.020(2) -0.006(2)
F64 0.051(2) 0.022(2) 0.029(2) 0.0014(17) 0.0035(19) 0.0037(18)
F65 0.053(3) 0.026(2) 0.070(4) -0.018(2) -0.001(2) 0.001(2)
F66 0.0621(16) 0.0575(16) 0.0636(16) -0.0012(10) 0.0045(10) 0.0006(10)
F67 0.0669(17) 0.0617(17) 0.0671(17) 0.0014(10) 0.0045(10) 0.0013(10)
F68 0.096(4) 0.027(3) 0.058(3) 0.015(2) -0.007(3) 0.007(2)
F74 0.029(2) 0.038(2) 0.017(2) -0.0015(16) 0.0016(15) -0.0038(17)
F75 0.036(2) 0.037(2) 0.033(2) 0.0007(18) 0.0139(18) -0.0066(18)
F76 0.029(2) 0.048(3) 0.057(3) 0.001(2) 0.007(2) -0.0124(19)
F77 0.030(2) 0.058(3) 0.046(3) -0.007(2) -0.010(2) -0.009(2)
F78 0.031(2) 0.040(2) 0.024(2) 0.0008(17) -0.0017(17) 0.0006(18)
F84 0.060(3) 0.023(2) 0.040(3) -0.0015(18) 0.004(2) 0.012(2)
F85 0.0598(15) 0.0542(15) 0.0563(16) 0.0031(10) 0.0048(10) 0.0018(10)
F86 0.0638(16) 0.0605(16) 0.0599(16) 0.0040(10) 0.0072(10) 0.0008(10)
F87 0.061(3) 0.043(3) 0.026(2) 0.0068(19) 0.021(2) 0.008(2)
F88 0.037(2) 0.024(2) 0.021(2) 0.0048(15) 0.0064(16) 0.0067(16)
F94 0.058(3) 0.090(4) 0.035(3) 0.003(3) -0.007(2) 0.034(3)
F95 0.0691(18) 0.0725(18) 0.0706(18) -0.0003(10) 0.0044(10) 0.0051(10)
F96 0.0660(17) 0.0695(17) 0.0683(17) -0.0023(10) 0.0074(10) 0.0040(10)
F97 0.054(3) 0.091(4) 0.036(3) -0.006(3) 0.013(2) 0.021(3)
F98 0.037(2) 0.077(3) 0.022(2) 0.002(2) 0.0018(18) 0.025(2)
F104 0.078(4) 0.045(3) 0.082(4) 0.031(3) 0.009(3) -0.008(3)
F105 0.0695(17) 0.0710(18) 0.0706(18) 0.0063(10) 0.0061(10) -0.0019(10)
F106 0.0785(19) 0.0814(19) 0.0771(19) 0.0043(10) 0.0085(10) -0.0012(10)
F107 0.0607(16) 0.0645(16) 0.0587(16) 0.0009(10) 0.0061(10) -0.0002(10)
F108 0.038(2) 0.051(3) 0.025(2) 0.0011(19) 0.0047(18) 0.001(2)
F114 0.073(3) 0.051(3) 0.028(3) 0.013(2) -0.010(2) -0.023(2)
F115 0.073(3) 0.045(3) 0.045(3) 0.012(2) 0.008(2) -0.027(2)
F116 0.052(3) 0.055(3) 0.063(3) 0.014(3) -0.007(2) -0.023(2)
F117 0.054(3) 0.053(3) 0.045(3) 0.016(2) -0.017(2) -0.019(2)
F118 0.045(2) 0.039(2) 0.031(2) 0.0092(19) -0.0019(19) -0.015(2)
F124 0.074(3) 0.055(3) 0.042(3) -0.018(2) 0.010(3) -0.007(3)
F125 0.0827(19) 0.0803(19) 0.0804(19) -0.0028(10) 0.0098(10) 0.0030(10)
F126 0.0695(17) 0.0711(17) 0.0709(18) 0.0018(10) 0.0099(10) 0.0039(10)
F127 0.032(2) 0.083(4) 0.068(4) 0.030(3) 0.006(2) 0.005(2)
F128 0.042(2) 0.039(3) 0.046(3) -0.003(2) 0.005(2) -0.005(2)
F134 0.054(3) 0.046(3) 0.041(3) 0.000(2) 0.019(2) -0.010(2)
F135 0.064(3) 0.036(3) 0.109(5) 0.010(3) 0.029(3) 0.002(3)
F136 0.0710(18) 0.0723(18) 0.0735(18) 0.0053(10) 0.0069(10) 0.0001(10)
F137 0.0793(19) 0.0825(19) 0.0780(19) 0.0043(10) 0.0079(10) -0.0012(10)
F138 0.066(4) 0.133(5) 0.022(3) 0.000(3) 0.001(2) -0.021(3)
F144 0.027(2) 0.034(2) 0.044(3) -0.0064(19) 0.0025(18) 0.0015(17)
F145 0.053(3) 0.050(3) 0.069(4) -0.026(3) 0.023(3) -0.016(2)
F146 0.0743(18) 0.0724(18) 0.0749(18) -0.0024(10) 0.0103(10) 0.0010(10)
F147 0.061(3) 0.075(4) 0.079(4) 0.008(3) 0.021(3) 0.038(3)
F148 0.031(2) 0.084(4) 0.043(3) 0.002(3) -0.003(2) 0.017(2)
F154 0.039(2) 0.055(3) 0.056(3) 0.002(2) -0.011(2) -0.006(2)
F155 0.053(3) 0.059(3) 0.049(3) 0.013(2) -0.014(2) 0.002(2)
F156 0.058(3) 0.040(3) 0.064(4) 0.008(2) 0.007(3) 0.003(2)
F157 0.047(3) 0.044(3) 0.079(4) -0.002(3) -0.014(3) -0.012(2)
F158 0.056(3) 0.056(3) 0.046(3) -0.002(2) -0.028(2) -0.006(2)
F164 0.054(3) 0.113(5) 0.045(3) -0.028(3) 0.013(2) 0.031(3)
F165 0.0689(17) 0.0735(18) 0.0716(18) -0.0032(10) 0.0073(10) 0.0027(10)
F166 0.0780(19) 0.0830(19) 0.0795(19) -0.0029(10) 0.0046(10) 0.0033(10)
F167 0.0711(18) 0.0752(18) 0.0714(18) -0.0037(10) 0.0046(10) 0.0032(10)
F168 0.039(2) 0.077(3) 0.037(3) -0.024(2) 0.001(2) 0.019(2)

loop_
_atom_type_symbol
_atom_type_description
_atom_type_scat_dispersion_real
_atom_type_scat_dispersion_imag
_atom_type_scat_source
C C 0.0033 0.0016 'International Tables Vol C Tables 4.2.6.8 and 6.1.1.4'
H H 0.0000 0.0000 'International Tables Vol C Tables 4.2.6.8 and 6.1.1.4'
N N 0.0061 0.0033 'International Tables Vol C Tables 4.2.6.8 and 6.1.1.4'
Pd Pd -0.9988 1.0072 'International Tables Vol C Tables 4.2.6.8 and 6.1.1.4'
F F 0.0171 0.0103 'International Tables Vol C Tables 4.2.6.8 and 6.1.1.4'
Sn Sn -0.6537 1.4246 'International Tables Vol C Tables 4.2.6.8 and 6.1.1.4'

loop_
_geom_angle_atom_site_label_1
_geom_angle_atom_site_label_2
_geom_angle_atom_site_label_3
_geom_angle
Sn4 Pd1 Sn3 107.56(2)
Sn4 Pd1 Sn2 110.07(2)
Sn3 Pd1 Sn2 108.21(2)
Sn4 Pd1 Sn1 108.78(2)
Sn3 Pd1 Sn1 111.44(2)
Sn2 Pd1 Sn1 110.72(2)
Sn8 Pd2 Sn6 110.64(2)
Sn8 Pd2 Sn7 110.65(2)
Sn6 Pd2 Sn7 108.99(2)
Sn8 Pd2 Sn5 109.12(2)
Sn6 Pd2 Sn5 111.22(2)
Sn7 Pd2 Sn5 106.13(2)
N11 Sn1 N12 100.2(2)
N11 Sn1 N13 77.0(2)
N12 Sn1 N13 76.85(19)
N11 Sn1 Pd1 123.69(14)
N12 Sn1 Pd1 133.13(15)
N13 Sn1 Pd1 124.97(14)
N22 Sn2 N21 98.8(2)
N22 Sn2 N23 77.1(2)
N21 Sn2 N23 76.88(19)
N22 Sn2 Pd1 127.23(16)
N21 Sn2 Pd1 131.53(14)
N23 Sn2 Pd1 123.15(13)
N31 Sn3 N32 101.0(2)
N31 Sn3 N33 76.91(19)
N32 Sn3 N33 76.4(2)
N31 Sn3 Pd1 127.79(15)
N32 Sn3 Pd1 127.98(15)
N33 Sn3 Pd1 126.34(13)
N41 Sn4 N42 102.0(2)
N41 Sn4 N43 77.05(19)
N42 Sn4 N43 76.84(19)
N41 Sn4 Pd1 121.63(14)
N42 Sn4 Pd1 133.50(14)
N43 Sn4 Pd1 125.12(13)
N51 Sn5 N52 100.9(2)
N51 Sn5 N53 77.5(2)
N52 Sn5 N53 78.2(2)
N51 Sn5 Pd2 125.95(15)
N52 Sn5 Pd2 130.58(15)
N53 Sn5 Pd2 122.60(14)
N62 Sn6 N61 93.7(2)
N62 Sn6 N63 78.1(2)
N61 Sn6 N63 76.1(2)
N62 Sn6 Pd2 126.75(15)
N61 Sn6 Pd2 136.42(15)
N63 Sn6 Pd2 123.02(14)
N71 Sn7 N72 98.1(2)
N71 Sn7 N73 76.5(2)
N72 Sn7 N73 77.0(2)
N71 Sn7 Pd2 128.26(16)
N72 Sn7 Pd2 131.24(15)
N73 Sn7 Pd2 123.17(14)
N81 Sn8 N82 99.3(2)
N81 Sn8 N83 77.5(2)
N82 Sn8 N83 76.3(2)
N81 Sn8 Pd2 122.49(17)
N82 Sn8 Pd2 135.67(17)
N83 Sn8 Pd2 123.46(16)
C13 N11 C12 117.8(6)
C13 N11 Sn1 126.1(4)
C12 N11 Sn1 115.5(4)
C23 N12 C22 117.5(5)
C23 N12 Sn1 127.4(4)
C22 N12 Sn1 114.9(4)
C1 N13 C11 109.9(5)
C1 N13 C21 109.7(5)
C11 N13 C21 113.0(5)
C1 N13 Sn1 114.0(4)
C11 N13 Sn1 107.2(4)
C21 N13 Sn1 103.0(4)
C33 N21 C32 116.7(5)
C33 N21 Sn2 127.9(4)
C32 N21 Sn2 115.4(4)
C43 N22 C42 117.3(6)
C43 N22 Sn2 126.0(5)
C42 N22 Sn2 114.9(4)
C2 N23 C31 109.0(5)
C2 N23 C41 110.9(5)
C31 N23 C41 112.3(5)
C2 N23 Sn2 114.1(4)
C31 N23 Sn2 103.3(4)
C41 N23 Sn2 107.1(4)
C53 N31 C52 118.5(5)
C53 N31 Sn3 124.9(4)
C52 N31 Sn3 115.5(4)
C63 N32 C62 117.1(5)
C63 N32 Sn3 126.3(4)
C62 N32 Sn3 116.0(4)
C51 N33 C61 112.2(5)
C51 N33 C3 109.5(5)
C61 N33 C3 109.4(5)
C51 N33 Sn3 107.6(4)
C61 N33 Sn3 104.3(4)
C3 N33 Sn3 113.8(4)
C73 N41 C72 118.9(5)
C73 N41 Sn4 124.9(4)
C72 N41 Sn4 116.2(4)
C83 N42 C82 116.8(5)
C83 N42 Sn4 127.4(4)
C82 N42 Sn4 115.6(4)
C4 N43 C71 110.6(5)
C4 N43 C81 110.7(5)
C71 N43 C81 110.8(5)
C4 N43 Sn4 114.4(4)
C71 N43 Sn4 106.9(4)
C81 N43 Sn4 103.2(4)
C93 N51 C92 119.4(5)
C93 N51 Sn5 124.1(4)
C92 N51 Sn5 114.1(4)
C103 N52 C102 117.2(6)
C103 N52 Sn5 128.0(5)
C102 N52 Sn5 114.0(4)
C5 N53 C91 110.4(5)
C5 N53 C101 109.8(5)
C91 N53 C101 111.1(5)
C5 N53 Sn5 113.5(4)
C91 N53 Sn5 107.4(4)
C101 N53 Sn5 104.5(4)
C113 N61 C112 117.6(5)
C113 N61 Sn6 124.5(4)
C112 N61 Sn6 115.9(4)
C123 N62 C122 116.4(6)
C123 N62 Sn6 127.0(5)
C122 N62 Sn6 111.9(4)
C6 N63 C111 109.5(6)
C6 N63 C121 108.5(5)
C111 N63 C121 113.6(6)
C6 N63 Sn6 113.9(4)
C111 N63 Sn6 104.2(4)
C121 N63 Sn6 107.2(4)
C133 N71 C132 117.5(6)
C133 N71 Sn7 125.9(5)
C132 N71 Sn7 116.4(5)
C143 N72 C142 117.6(6)
C143 N72 Sn7 125.9(4)
C142 N72 Sn7 115.8(4)
C7 N73 C141 110.3(6)
C7 N73 C131 110.3(6)
C141 N73 C131 110.7(6)
C7 N73 Sn7 114.3(4)
C141 N73 Sn7 103.0(4)
C131 N73 Sn7 108.1(4)
C153 N81 C152 119.2(6)
C153 N81 Sn8 123.0(4)
C152 N81 Sn8 115.8(5)
C163 N82 C162 117.3(6)
C163 N82 Sn8 126.2(5)
C162 N82 Sn8 116.1(5)
C161 N83 C8 109.6(7)
C161 N83 C151 111.7(6)
C8 N83 C151 110.8(7)
C161 N83 Sn8 104.5(5)
C8 N83 Sn8 113.6(5)
C151 N83 Sn8 106.5(5)
N13 C1 H1A 109.5
N13 C1 H1B 109.5
H1A C1 H1B 109.5
N13 C1 H1C 109.5
H1A C1 H1C 109.5
H1B C1 H1C 109.5
N23 C2 H2A 109.5
N23 C2 H2B 109.5
H2A C2 H2B 109.5
N23 C2 H2C 109.5
H2A C2 H2C 109.5
H2B C2 H2C 109.5
N33 C3 H3A 109.5
N33 C3 H3B 109.5
H3A C3 H3B 109.5
N33 C3 H3C 109.5
H3A C3 H3C 109.5
H3B C3 H3C 109.5
N43 C4 H4A 109.5
N43 C4 H4B 109.5
H4A C4 H4B 109.5
N43 C4 H4C 109.5
H4A C4 H4C 109.5
H4B C4 H4C 109.5
N53 C5 H5A 109.5
N53 C5 H5B 109.5
H5A C5 H5B 109.5
N53 C5 H5C 109.5
H5A C5 H5C 109.5
H5B C5 H5C 109.5
N63 C6 H6A 109.5
N63 C6 H6B 109.5
H6A C6 H6B 109.5
N63 C6 H6C 109.5
H6A C6 H6C 109.5
H6B C6 H6C 109.5
N73 C7 H7A 109.5
N73 C7 H7B 109.5
H7A C7 H7B 109.5
N73 C7 H7C 109.5
H7A C7 H7C 109.5
H7B C7 H7C 109.5
N83 C8 H8A 109.5
N83 C8 H8B 109.5
H8A C8 H8B 109.5
N83 C8 H8C 109.5
H8A C8 H8C 109.5
H8B C8 H8C 109.5
N13 C11 C12 110.9(5)
N13 C11 H11A 109.5
C12 C11 H11A 109.5
N13 C11 H11B 109.5
C12 C11 H11B 109.5
H11A C11 H11B 108.0
N11 C12 C11 107.9(5)
N11 C12 H12A 110.1
C11 C12 H12A 110.1
N11 C12 H12B 110.1
C11 C12 H12B 110.1
H12A C12 H12B 108.4
N11 C13 C14 119.9(6)
N11 C13 C18 126.5(7)
C14 C13 C18 113.6(7)
F14 C14 C15 117.9(6)
F14 C14 C13 118.4(6)
C15 C14 C13 123.7(7)
F15 C15 C14 119.8(7)
F15 C15 C16 119.6(7)
C14 C15 C16 120.5(7)
F16 C16 C17 120.6(7)
F16 C16 C15 121.1(8)
C17 C16 C15 118.3(7)
F17 C17 C16 120.1(7)
F17 C17 C18 119.2(8)
C16 C17 C18 120.7(7)
F18 C18 C17 117.6(7)
F18 C18 C13 119.3(7)
C17 C18 C13 123.1(7)
N13 C21 C22 109.8(5)
N13 C21 H21A 109.7
C22 C21 H21A 109.7
N13 C21 H21B 109.7
C22 C21 H21B 109.7
H21A C21 H21B 108.2
N12 C22 C21 109.8(5)
N12 C22 H22A 109.7
C21 C22 H22A 109.7
N12 C22 H22B 109.7
C21 C22 H22B 109.7
H22A C22 H22B 108.2
N12 C23 C24 127.1(6)
N12 C23 C28 121.2(6)
C24 C23 C28 111.7(6)
F24 C24 C25 115.1(6)
F24 C24 C23 121.2(6)
C25 C24 C23 123.7(6)
F25 C25 C26 120.2(6)
F25 C25 C24 118.6(6)
C26 C25 C24 121.2(6)
F26 C26 C27 120.2(7)
F26 C26 C25 121.6(7)
C27 C26 C25 118.2(7)
F27 C27 C26 120.5(6)
F27 C27 C28 119.8(6)
C26 C27 C28 119.6(7)
F28 C28 C27 117.5(6)
F28 C28 C23 116.9(6)
C27 C28 C23 125.6(6)
N23 C31 C32 110.1(5)
N23 C31 H31A 109.6
C32 C31 H31A 109.6
N23 C31 H31B 109.6
C32 C31 H31B 109.6
H31A C31 H31B 108.2
N21 C32 C31 109.4(5)
N21 C32 H32A 109.8
C31 C32 H32A 109.8
N21 C32 H32B 109.8
C31 C32 H32B 109.8
H32A C32 H32B 108.2
N21 C33 C38 121.7(6)
N21 C33 C34 126.7(6)
C38 C33 C34 111.7(6)
F34 C34 C35 115.4(6)
F34 C34 C33 120.7(6)
C35 C34 C33 123.8(7)
F35 C35 C36 119.4(6)
F35 C35 C34 120.0(7)
C36 C35 C34 120.6(6)
C35 C36 F36 120.7(6)
C35 C36 C37 118.5(6)
F36 C36 C37 120.8(6)
F37 C37 C38 120.0(6)
F37 C37 C36 119.9(6)
C38 C37 C36 120.1(6)
F38 C38 C37 118.2(6)
F38 C38 C33 116.5(5)
C37 C38 C33 125.3(6)
N23 C41 C42 110.1(5)
N23 C41 H41A 109.6
C42 C41 H41A 109.6
N23 C41 H41B 109.6
C42 C41 H41B 109.6
H41A C41 H41B 108.2
N22 C42 C41 107.0(5)
N22 C42 H42A 110.3
C41 C42 H42A 110.3
N22 C42 H42B 110.3
C41 C42 H42B 110.3
H42A C42 H42B 108.6
N22 C43 C44 119.6(7)
N22 C43 C48 126.2(9)
C44 C43 C48 114.1(8)
F44 C44 C45 116.1(8)
F44 C44 C43 118.7(6)
C45 C44 C43 125.2(8)
F45 C45 C44 121.5(9)
F45 C45 C46 121.3(8)
C44 C45 C46 117.1(9)
C47 C46 F46 123.5(9)
C47 C46 C45 119.7(8)
F46 C46 C45 116.8(9)
C46 C47 F47 119.2(9)
C46 C47 C48 122.6(9)
F47 C47 C48 118.0(9)
F48 C48 C47 118.3(8)
F48 C48 C43 120.5(8)
C47 C48 C43 121.2(10)
N33 C51 C52 111.3(5)
N33 C51 H51A 109.4
C52 C51 H51A 109.4
N33 C51 H51B 109.4
C52 C51 H51B 109.4
H51A C51 H51B 108.0
N31 C52 C51 107.9(6)
N31 C52 H52A 110.1
C51 C52 H52A 110.1
N31 C52 H52B 110.1
C51 C52 H52B 110.1
H52A C52 H52B 108.4
N31 C53 C54 120.2(6)
N31 C53 C58 126.9(6)
C54 C53 C58 112.8(6)
F54 C54 C55 118.5(6)
F54 C54 C53 117.4(6)
C55 C54 C53 124.0(6)
F55 C55 C54 120.1(7)
F55 C55 C56 118.5(6)
C54 C55 C56 121.3(7)
F56 C56 C57 121.8(7)
F56 C56 C55 121.0(7)
C57 C56 C55 117.2(6)
F57 C57 C56 118.6(7)
F57 C57 C58 119.9(7)
C56 C57 C58 121.4(6)
F58 C58 C57 117.6(6)
F58 C58 C53 119.4(6)
C57 C58 C53 123.0(6)
N33 C61 C62 110.2(5)
N33 C61 H61A 109.6
C62 C61 H61A 109.6
N33 C61 H61B 109.6
C62 C61 H61B 109.6
H61A C61 H61B 108.1
N32 C62 C61 108.7(5)
N32 C62 H62A 110.0
C61 C62 H62A 110.0
N32 C62 H62B 110.0
C61 C62 H62B 110.0
H62A C62 H62B 108.3
C64 C63 C68 114.2(6)
C64 C63 N32 120.4(6)
C68 C63 N32 125.4(7)
F64 C64 C65 117.5(7)
F64 C64 C63 118.2(6)
C65 C64 C63 124.3(7)
F65 C65 C64 119.9(7)
F65 C65 C66 120.7(7)
C64 C65 C66 119.4(8)
C67 C66 F66 122.5(7)
C67 C66 C65 118.6(7)
F66 C66 C65 118.9(8)
F67 C67 C66 120.7(7)
F67 C67 C68 118.1(8)
C66 C67 C68 121.2(7)
F68 C68 C63 123.4(7)
F68 C68 C67 114.3(7)
C63 C68 C67 122.2(8)
N43 C71 C72 110.1(5)
N43 C71 H71A 109.6
C72 C71 H71A 109.6
N43 C71 H71B 109.6
C72 C71 H71B 109.6
H71A C71 H71B 108.1
N41 C72 C71 108.6(5)
N41 C72 H72A 110.0
C71 C72 H72A 110.0
N41 C72 H72B 110.0
C71 C72 H72B 110.0
H72A C72 H72B 108.4
N41 C73 C74 120.3(6)
N41 C73 C78 126.3(6)
C74 C73 C78 113.4(6)
F74 C74 C75 117.1(6)
F74 C74 C73 118.5(5)
C75 C74 C73 124.2(6)
F75 C75 C74 120.6(6)
F75 C75 C76 117.9(6)
C74 C75 C76 121.5(7)
F76 C76 C75 122.0(7)
F76 C76 C77 121.5(6)
C75 C76 C77 116.4(6)
F77 C77 C78 118.8(6)
F77 C77 C76 119.1(6)
C78 C77 C76 122.1(6)
F78 C78 C77 118.5(6)
F78 C78 C73 119.3(6)
C77 C78 C73 122.2(6)
N43 C81 C82 110.6(5)
N43 C81 H81A 109.5
C82 C81 H81A 109.5
N43 C81 H81B 109.5
C82 C81 H81B 109.5
H81A C81 H81B 108.1
N42 C82 C81 109.5(5)
N42 C82 H82A 109.8
C81 C82 H82A 109.8
N42 C82 H82B 109.8
C81 C82 H82B 109.8
H82A C82 H82B 108.2
N42 C83 C84 127.1(6)
N42 C83 C88 120.0(6)
C84 C83 C88 112.9(6)
F84 C84 C85 116.3(6)
F84 C84 C83 120.3(6)
C85 C84 C83 123.3(7)
F85 C85 C86 119.4(7)
F85 C85 C84 119.2(7)
C86 C85 C84 121.4(6)
F86 C86 C85 122.3(7)
F86 C86 C87 120.4(7)
C85 C86 C87 117.3(7)
F87 C87 C88 118.5(6)
F87 C87 C86 120.4(7)
C88 C87 C86 121.1(7)
F88 C88 C87 118.2(6)
F88 C88 C83 117.9(6)
C87 C88 C83 123.9(6)
N53 C91 C92 111.1(6)
N53 C91 H91A 109.4
C92 C91 H91A 109.4
N53 C91 H91B 109.4
C92 C91 H91B 109.4
H91A C91 H91B 108.0
N51 C92 C91 107.4(6)
N51 C92 H92A 110.2
C91 C92 H92A 110.2
N51 C92 H92B 110.2
C91 C92 H92B 110.2
H92A C92 H92B 108.5
N51 C93 C98 119.6(6)
N51 C93 C94 127.4(7)
C98 C93 C94 113.0(6)
F94 C94 C95 117.2(7)
F94 C94 C93 120.3(7)
C95 C94 C93 122.5(7)
C96 C95 F95 120.3(7)
C96 C95 C94 121.7(7)
F95 C95 C94 118.0(8)
C95 C96 C97 119.0(7)
C95 C96 F96 122.0(8)
C97 C96 F96 119.0(8)
F97 C97 C96 121.5(7)
F97 C97 C98 119.1(7)
C96 C97 C98 119.3(7)
F98 C98 C97 117.5(7)
F98 C98 C93 118.2(6)
C97 C98 C93 124.3(6)
C102 C101 N53 110.1(6)
C102 C101 H10A 109.6
N53 C101 H10A 109.6
C102 C101 H10B 109.6
N53 C101 H10B 109.6
H10A C101 H10B 108.2
N52 C102 C101 111.6(6)
N52 C102 H10C 109.3
C101 C102 H10C 109.3
N52 C102 H10D 109.3
C101 C102 H10D 109.3
H10C C102 H10D 108.0
N52 C103 C108 120.5(7)
N52 C103 C104 126.8(8)
C108 C103 C104 112.7(7)
F104 C104 C105 116.3(8)
F104 C104 C103 122.5(8)
C105 C104 C103 121.2(9)
C106 C105 F105 121.0(8)
C106 C105 C104 122.1(8)
F105 C105 C104 116.9(9)
C105 C106 F106 122.2(8)
C105 C106 C107 121.6(8)
F106 C106 C107 116.1(9)
F107 C107 C108 118.9(8)
F107 C107 C106 124.8(8)
C108 C107 C106 116.2(9)
C107 C108 F108 116.3(8)
C107 C108 C103 126.2(8)
F108 C108 C103 117.4(6)
N63 C111 C112 111.7(6)
N63 C111 H11C 109.3
C112 C111 H11C 109.3
N63 C111 H11D 109.3
C112 C111 H11D 109.3
H11C C111 H11D 107.9
N61 C112 C111 107.9(6)
N61 C112 H11E 110.1
C111 C112 H11E 110.1
N61 C112 H11F 110.1
C111 C112 H11F 110.1
H11E C112 H11F 108.4
N61 C113 C114 127.1(6)
N61 C113 C118 120.4(6)
C114 C113 C118 112.6(6)
F114 C114 C113 122.1(6)
F114 C114 C115 115.4(6)
C113 C114 C115 122.5(7)
F115 C115 C116 119.2(7)
F115 C115 C114 118.8(7)
C116 C115 C114 121.9(7)
F116 C116 C115 122.5(7)
F116 C116 C117 120.2(7)
C115 C116 C117 117.3(7)
F117 C117 C118 119.7(6)
F117 C117 C116 119.7(6)
C118 C117 C116 120.6(7)
C117 C118 F118 118.2(6)
C117 C118 C113 125.0(7)
F118 C118 C113 116.8(6)
N63 C121 C122 113.4(6)
N63 C121 H12C 108.9
C122 C121 H12C 108.9
N63 C121 H12D 108.9
C122 C121 H12D 108.9
H12C C121 H12D 107.7
N62 C122 C121 108.5(6)
N62 C122 H12E 110.0
C121 C122 H12E 110.0
N62 C122 H12F 110.0
C121 C122 H12F 110.0
H12E C122 H12F 108.4
C124 C123 N62 122.8(7)
C124 C123 C128 114.3(7)
N62 C123 C128 122.9(6)
F124 C124 C125 119.1(7)
F124 C124 C123 118.8(7)
C125 C124 C123 122.0(8)
C126 C125 F125 120.4(8)
C126 C125 C124 122.2(8)
F125 C125 C124 117.3(9)
C125 C126 F126 120.8(9)
C125 C126 C127 118.5(7)
F126 C126 C127 120.7(9)
C126 C127 F127 120.5(8)
C126 C127 C128 120.0(8)
F127 C127 C128 119.5(8)
F128 C128 C123 119.9(6)
F128 C128 C127 117.2(7)
C123 C128 C127 122.9(7)
N73 C131 C132 111.1(6)
N73 C131 H13A 109.4
C132 C131 H13A 109.4
N73 C131 H13B 109.4
C132 C131 H13B 109.4
H13A C131 H13B 108.0
N71 C132 C131 107.6(6)
N71 C132 H13C 110.2
C131 C132 H13C 110.2
N71 C132 H13D 110.2
C131 C132 H13D 110.2
H13C C132 H13D 108.5
N71 C133 C134 121.1(7)
N71 C133 C138 126.1(8)
C134 C133 C138 112.8(7)
F134 C134 C135 117.3(8)
F134 C134 C133 118.2(7)
C135 C134 C133 124.5(8)
F135 C135 C136 120.0(8)
F135 C135 C134 120.3(8)
C136 C135 C134 119.6(9)
F136 C136 C137 121.4(9)
F136 C136 C135 120.7(11)
C137 C136 C135 117.8(8)
C136 C137 F137 120.4(8)
C136 C137 C138 123.5(9)
F137 C137 C138 116.1(9)
F138 C138 C137 119.0(8)
F138 C138 C133 119.6(8)
C137 C138 C133 121.5(9)
N73 C141 C142 111.6(6)
N73 C141 H14A 109.3
C142 C141 H14A 109.3
N73 C141 H14B 109.3
C142 C141 H14B 109.3
H14A C141 H14B 108.0
N72 C142 C141 108.5(6)
N72 C142 H14C 110.0
C141 C142 H14C 110.0
N72 C142 H14D 110.0
C141 C142 H14D 110.0
H14C C142 H14D 108.4
N72 C143 C144 121.2(6)
N72 C143 C148 126.3(7)
C144 C143 C148 112.5(7)
F144 C144 C145 117.6(7)
F144 C144 C143 117.3(6)
C145 C144 C143 125.1(7)
F145 C145 C144 120.6(7)
F145 C145 C146 120.1(8)
C144 C145 C146 119.3(8)
F146 C146 C147 121.6(8)
F146 C146 C145 119.9(8)
C147 C146 C145 118.5(8)
F147 C147 C148 119.5(8)
F147 C147 C146 119.6(8)
C148 C147 C146 120.8(7)
C147 C148 F148 116.2(7)
C147 C148 C143 123.7(8)
F148 C148 C143 120.0(7)
C152 C151 N83 112.9(7)
C152 C151 H15A 109.0
N83 C151 H15A 109.0
C152 C151 H15B 109.0
N83 C151 H15B 109.0
H15A C151 H15B 107.8
C151 C152 N81 108.1(7)
C151 C152 H15C 110.1
N81 C152 H15C 110.1
C151 C152 H15D 110.1
N81 C152 H15D 110.1
H15C C152 H15D 108.4
N81 C153 C154 120.0(7)
N81 C153 C158 126.4(7)
C154 C153 C158 113.6(7)
C155 C154 F154 117.2(6)
C155 C154 C153 124.5(7)
F154 C154 C153 118.2(7)
F155 C155 C156 118.2(7)
F155 C155 C154 121.3(7)
C156 C155 C154 120.5(7)
F156 C156 C155 122.9(7)
F156 C156 C157 119.3(8)
C155 C156 C157 117.7(8)
F157 C157 C158 119.3(7)
F157 C157 C156 119.1(8)
C158 C157 C156 121.5(7)
F158 C158 C157 117.7(7)
F158 C158 C153 120.2(7)
C157 C158 C153 122.1(7)
N83 C161 C162 110.8(7)
N83 C161 H16A 109.5
C162 C161 H16A 109.5
N83 C161 H16B 109.5
C162 C161 H16B 109.5
H16A C161 H16B 108.1
N82 C162 C161 108.7(6)
N82 C162 H16C 110.0
C161 C162 H16C 110.0
N82 C162 H16D 110.0
C161 C162 H16D 110.0
H16C C162 H16D 108.3
N82 C163 C168 121.3(7)
N82 C163 C164 127.2(7)
C168 C163 C164 111.5(7)
F164 C164 C165 116.5(7)
F164 C164 C163 120.3(8)
C165 C164 C163 123.1(8)
C166 C165 F165 119.2(8)
C166 C165 C164 122.1(8)
F165 C165 C164 118.6(9)
F166 C166 C165 121.9(8)
F166 C166 C167 120.1(9)
C165 C166 C167 118.0(8)
F167 C167 C168 120.7(8)
F167 C167 C166 120.2(8)
C168 C167 C166 119.1(8)
C167 C168 F168 116.5(7)
C167 C168 C163 126.2(8)
F168 C168 C163 117.4(7)
C172 C171 C176 120.0
C172 C171 C177 121.3(5)
C176 C171 C177 118.6(5)
C171 C172 C173 120.0
C171 C172 H17A 120.0
C173 C172 H17A 120.0
C174 C173 C172 120.0
C174 C173 H17B 120.0
C172 C173 H17B 120.0
C173 C174 C175 120.0
C173 C174 H17C 120.0
C175 C174 H17C 120.0
C176 C175 C174 120.0
C176 C175 H17D 120.0
C174 C175 H17D 120.0
C175 C176 C171 120.0
C175 C176 H17E 120.0
C171 C176 H17E 120.0
C171 C177 H17F 109.5
C171 C177 H17G 109.5
H17F C177 H17G 109.5
C171 C177 H17H 109.5
H17F C177 H17H 109.5
H17G C177 H17H 109.5
C192 C191 C196 120.0
C192 C191 C197 120.7(7)
C196 C191 C197 119.3(6)
C193 C192 C191 120.0
C193 C192 H19A 120.0
C191 C192 H19A 120.0
C192 C193 C194 120.0
C192 C193 H19B 120.0
C194 C193 H19B 120.0
C195 C194 C193 120.0
C195 C194 H19C 120.0
C193 C194 H19C 120.0
C194 C195 C196 120.0
C194 C195 H19D 120.0
C196 C195 H19D 120.0
C195 C196 C191 120.0
C195 C196 H19E 120.0
C191 C196 H19E 120.0
C191 C197 H19F 109.5
C191 C197 H19G 109.5
H19F C197 H19G 109.5
C191 C197 H19H 109.5
H19F C197 H19H 109.5
H19G C197 H19H 109.5
C182 C181 C186 120.0
C182 C181 C187 122.8(8)
C186 C181 C187 117.2(8)
C181 C182 C183 120.0
C181 C182 H18A 120.0
C183 C182 H18A 120.0
C184 C183 C182 120.0
C184 C183 H18B 120.0
C182 C183 H18B 120.0
C183 C184 C185 120.0
C183 C184 H18C 120.0
C185 C184 H18C 120.0
C184 C185 C186 120.0
C184 C185 H18D 120.0
C186 C185 H18D 120.0
C185 C186 C181 120.0
C185 C186 H18E 120.0
C181 C186 H18E 120.0
C181 C187 H18F 109.5
C181 C187 H18G 109.5
H18F C187 H18G 109.5
C181 C187 H18H 109.5
H18F C187 H18H 109.5
H18G C187 H18H 109.5
C207 C201 C202 120.6(8)
C207 C201 C206 119.4(8)
C202 C201 C206 120.0
C203 C202 C201 120.0
C203 C202 H20A 120.0
C201 C202 H20A 120.0
C202 C203 C204 120.0
C202 C203 H20B 120.0
C204 C203 H20B 120.0
C203 C204 C205 120.0
C203 C204 H20C 120.0
C205 C204 H20C 120.0
C206 C205 C204 120.0
C206 C205 H20D 120.0
C204 C205 H20D 120.0
C205 C206 C201 120.0
C205 C206 H20E 120.0
C201 C206 H20E 120.0
C201 C207 H20F 109.5
C201 C207 H20G 109.5
H20F C207 H20G 109.5
C201 C207 H20H 109.5
H20F C207 H20H 109.5
H20G C207 H20H 109.5
C222 C221 C226 120.0
C222 C221 C227 122.2(8)
C226 C221 C227 117.8(8)
C223 C222 C221 120.0
C223 C222 H22C 120.0
C221 C222 H22C 120.0
C222 C223 C224 120.0
C222 C223 H22D 120.0
C224 C223 H22D 120.0
C225 C224 C223 120.0
C225 C224 H22E 120.0
C223 C224 H22E 120.0
C226 C225 C224 120.0
C226 C225 H22F 120.0
C224 C225 H22F 120.0
C225 C226 C221 120.0
C225 C226 H22G 120.0
C221 C226 H22G 120.0
C221 C227 H22H 109.5
C221 C227 H22I 109.5
H22H C227 H22I 109.5
C221 C227 H22J 109.5
H22H C227 H22J 109.5
H22I C227 H22J 109.5
C212 C211 C216 120.0
C212 C211 H21C 120.0
C216 C211 H21C 120.0
C211 C212 C213 120.0
C211 C212 H21D 120.0
C213 C212 H21D 120.0
C212 C213 C214 120.0
C212 C213 H21E 120.0
C214 C213 H21E 120.0
C215 C214 C213 120.0
C215 C214 H21F 120.0
C213 C214 H21F 120.0
C214 C215 C216 120.0
C214 C215 H21G 120.0
C216 C215 H21G 120.0
C215 C216 C211 120.0
C215 C216 H21H 120.0
C211 C216 H21H 120.0

loop_
_geom_bond_atom_site_label_1
_geom_bond_atom_site_label_2
_geom_bond_distance
Pd1 Sn4 2.5651(6)
Pd1 Sn3 2.5682(6)
Pd1 Sn2 2.5707(6)
Pd1 Sn1 2.5783(6)
Pd2 Sn8 2.5840(7)
Pd2 Sn6 2.5862(7)
Pd2 Sn7 2.5863(6)
Pd2 Sn5 2.5896(7)
Sn1 N11 2.131(5)
Sn1 N12 2.177(5)
Sn1 N13 2.295(5)
Sn2 N22 2.157(5)
Sn2 N21 2.171(5)
Sn2 N23 2.303(6)
Sn3 N31 2.148(5)
Sn3 N32 2.156(5)
Sn3 N33 2.288(5)
Sn4 N41 2.143(5)
Sn4 N42 2.165(5)
Sn4 N43 2.297(5)
Sn5 N51 2.153(5)
Sn5 N52 2.163(6)
Sn5 N53 2.281(6)
Sn6 N62 2.115(6)
Sn6 N61 2.189(5)
Sn6 N63 2.318(5)
Sn7 N71 2.147(6)
Sn7 N72 2.170(6)
Sn7 N73 2.294(6)
Sn8 N81 2.143(6)
Sn8 N82 2.181(6)
Sn8 N83 2.276(6)
N11 C13 1.382(9)
N11 C12 1.468(8)
N12 C23 1.375(8)
N12 C22 1.467(8)
N13 C1 1.466(8)
N13 C11 1.474(9)
N13 C21 1.491(8)
N21 C33 1.368(8)
N21 C32 1.474(8)
N22 C43 1.371(9)
N22 C42 1.472(9)
N23 C2 1.476(8)
N23 C31 1.483(8)
N23 C41 1.501(8)
N31 C53 1.363(8)
N31 C52 1.474(8)
N32 C63 1.394(8)
N32 C62 1.491(9)
N33 C51 1.480(8)
N33 C61 1.481(8)
N33 C3 1.487(8)
N41 C73 1.369(8)
N41 C72 1.464(8)
N42 C83 1.378(8)
N42 C82 1.475(8)
N43 C4 1.478(8)
N43 C71 1.491(8)
N43 C81 1.499(8)
N51 C93 1.366(8)
N51 C92 1.473(8)
N52 C103 1.379(9)
N52 C102 1.472(9)
N53 C5 1.473(8)
N53 C91 1.496(8)
N53 C101 1.507(9)
N61 C113 1.367(9)
N61 C112 1.481(8)
N62 C123 1.384(9)
N62 C122 1.452(9)
N63 C6 1.467(9)
N63 C111 1.475(9)
N63 C121 1.497(9)
N71 C133 1.379(9)
N71 C132 1.459(9)
N72 C143 1.376(9)
N72 C142 1.468(9)
N73 C7 1.486(9)
N73 C141 1.489(10)
N73 C131 1.500(9)
N81 C153 1.372(10)
N81 C152 1.475(10)
N82 C163 1.378(10)
N82 C162 1.451(10)
N83 C161 1.468(11)
N83 C8 1.484(10)
N83 C151 1.513(10)
C1 H1A 0.9800
C1 H1B 0.9800
C1 H1C 0.9800
C2 H2A 0.9800
C2 H2B 0.9800
C2 H2C 0.9800
C3 H3A 0.9800
C3 H3B 0.9800
C3 H3C 0.9800
C4 H4A 0.9800
C4 H4B 0.9800
C4 H4C 0.9800
C5 H5A 0.9800
C5 H5B 0.9800
C5 H5C 0.9800
C6 H6A 0.9800
C6 H6B 0.9800
C6 H6C 0.9800
C7 H7A 0.9800
C7 H7B 0.9800
C7 H7C 0.9800
C8 H8A 0.9800
C8 H8B 0.9800
C8 H8C 0.9800
C11 C12 1.498(10)
C11 H11A 0.9900
C11 H11B 0.9900
C12 H12A 0.9900
C12 H12B 0.9900
C13 C14 1.397(10)
C13 C18 1.403(10)
C14 F14 1.354(8)
C14 C15 1.367(10)
C15 F15 1.353(8)
C15 C16 1.380(11)
C16 F16 1.354(9)
C16 C17 1.361(12)
C17 F17 1.341(9)
C17 C18 1.383(11)
C18 F18 1.345(8)
C21 C22 1.511(9)
C21 H21A 0.9900
C21 H21B 0.9900
C22 H22A 0.9900
C22 H22B 0.9900
C23 C24 1.401(9)
C23 C28 1.408(9)
C24 F24 1.356(7)
C24 C25 1.387(9)
C25 F25 1.346(8)
C25 C26 1.369(10)
C26 F26 1.349(8)
C26 C27 1.369(10)
C27 F27 1.338(8)
C27 C28 1.377(10)
C28 F28 1.361(7)
C31 C32 1.524(9)
C31 H31A 0.9900
C31 H31B 0.9900
C32 H32A 0.9900
C32 H32B 0.9900
C33 C38 1.396(9)
C33 C34 1.423(9)
C34 F34 1.364(8)
C34 C35 1.373(10)
C35 F35 1.333(7)
C35 C36 1.362(10)
C36 F36 1.367(7)
C36 C37 1.378(9)
C37 F37 1.350(7)
C37 C38 1.361(9)
C38 F38 1.357(7)
C41 C42 1.520(10)
C41 H41A 0.9900
C41 H41B 0.9900
C42 H42A 0.9900
C42 H42B 0.9900
C43 C44 1.396(12)
C43 C48 1.403(11)
C44 F44 1.367(9)
C44 C45 1.372(11)
C45 F45 1.329(11)
C45 C46 1.424(13)
C46 C47 1.308(13)
C46 F46 1.373(10)
C47 F47 1.356(10)
C47 C48 1.393(13)
C48 F48 1.330(12)
C51 C52 1.494(9)
C51 H51A 0.9900
C51 H51B 0.9900
C52 H52A 0.9900
C52 H52B 0.9900
C53 C54 1.413(9)
C53 C58 1.418(10)
C54 F54 1.359(8)
C54 C55 1.359(9)
C55 F55 1.349(8)
C55 C56 1.387(10)
C56 F56 1.334(7)
C56 C57 1.379(10)
C57 F57 1.329(8)
C57 C58 1.379(10)
C58 F58 1.350(8)
C61 C62 1.500(9)
C61 H61A 0.9900
C61 H61B 0.9900
C62 H62A 0.9900
C62 H62B 0.9900
C63 C64 1.389(10)
C63 C68 1.388(10)
C64 F64 1.348(7)
C64 C65 1.372(10)
C65 F65 1.341(9)
C65 C66 1.389(11)
C66 C67 1.342(12)
C66 F66 1.357(9)
C67 F67 1.342(9)
C67 C68 1.403(11)
C68 F68 1.352(9)
C71 C72 1.515(8)
C71 H71A 0.9900
C71 H71B 0.9900
C72 H72A 0.9900
C72 H72B 0.9900
C73 C74 1.398(9)
C73 C78 1.417(9)
C74 F74 1.358(7)
C74 C75 1.360(9)
C75 F75 1.350(8)
C75 C76 1.374(10)
C76 F76 1.329(8)
C76 C77 1.394(10)
C77 F77 1.353(8)
C77 C78 1.370(9)
C78 F78 1.346(8)
C81 C82 1.498(9)
C81 H81A 0.9900
C81 H81B 0.9900
C82 H82A 0.9900
C82 H82B 0.9900
C83 C84 1.397(9)
C83 C88 1.402(9)
C84 F84 1.359(8)
C84 C85 1.375(10)
C85 F85 1.339(8)
C85 C86 1.358(11)
C86 F86 1.343(8)
C86 C87 1.378(10)
C87 F87 1.359(8)
C87 C88 1.357(10)
C88 F88 1.354(7)
C91 C92 1.500(10)
C91 H91A 0.9900
C91 H91B 0.9900
C92 H92A 0.9900
C92 H92B 0.9900
C93 C98 1.393(10)
C93 C94 1.395(10)
C94 F94 1.363(9)
C94 C95 1.383(11)
C95 C96 1.345(12)
C95 F95 1.368(9)
C96 C97 1.354(11)
C96 F96 1.356(9)
C97 F97 1.341(8)
C97 C98 1.391(10)
C98 F98 1.349(8)
C101 C102 1.499(10)
C101 H10A 0.9900
C101 H10B 0.9900
C102 H10C 0.9900
C102 H10D 0.9900
C103 C108 1.388(11)
C103 C104 1.429(11)
C104 F104 1.343(11)
C104 C105 1.397(12)
C105 C106 1.288(12)
C105 F105 1.356(9)
C106 F106 1.364(10)
C106 C107 1.398(12)
C107 F107 1.327(10)
C107 C108 1.382(11)
C108 F108 1.380(9)
C111 C112 1.496(11)
C111 H11C 0.9900
C111 H11D 0.9900
C112 H11E 0.9900
C112 H11F 0.9900
C113 C114 1.396(10)
C113 C118 1.410(9)
C114 F114 1.341(8)
C114 C115 1.402(10)
C115 F115 1.343(8)
C115 C116 1.356(11)
C116 F116 1.343(8)
C116 C117 1.380(10)
C117 F117 1.357(8)
C117 C118 1.358(10)
C118 F118 1.364(8)
C121 C122 1.519(10)
C121 H12C 0.9900
C121 H12D 0.9900
C122 H12E 0.9900
C122 H12F 0.9900
C123 C124 1.381(10)
C123 C128 1.385(10)
C124 F124 1.355(9)
C124 C125 1.383(12)
C125 C126 1.328(13)
C125 F125 1.367(10)
C126 F126 1.348(9)
C126 C127 1.353(12)
C127 F127 1.361(10)
C127 C128 1.398(10)
C128 F128 1.358(8)
C131 C132 1.503(11)
C131 H13A 0.9900
C131 H13B 0.9900
C132 H13C 0.9900
C132 H13D 0.9900
C133 C134 1.402(11)
C133 C138 1.408(11)
C134 F134 1.349(9)
C134 C135 1.372(11)
C135 F135 1.334(10)
C135 C136 1.379(13)
C136 F136 1.333(10)
C136 C137 1.325(14)
C137 F137 1.384(10)
C137 C138 1.379(12)
C138 F138 1.339(11)
C141 C142 1.499(11)
C141 H14A 0.9900
C141 H14B 0.9900
C142 H14C 0.9900
C142 H14D 0.9900
C143 C144 1.394(10)
C143 C148 1.415(10)
C144 F144 1.355(8)
C144 C145 1.358(10)
C145 F145 1.345(9)
C145 C146 1.385(12)
C146 F146 1.360(9)
C146 C147 1.368(13)
C147 F147 1.348(9)
C147 C148 1.353(11)
C148 F148 1.365(9)
C151 C152 1.462(12)
C151 H15A 0.9900
C151 H15B 0.9900
C152 H15C 0.9900
C152 H15D 0.9900
C153 C154 1.387(10)
C153 C158 1.413(10)
C154 C155 1.357(11)
C154 F154 1.360(8)
C155 F155 1.353(8)
C155 C156 1.356(11)
C156 F156 1.351(9)
C156 C157 1.386(11)
C157 F157 1.357(9)
C157 C158 1.357(11)
C158 F158 1.343(8)
C161 C162 1.519(12)
C161 H16A 0.9900
C161 H16B 0.9900
C162 H16C 0.9900
C162 H16D 0.9900
C163 C168 1.383(11)
C163 C164 1.422(11)
C164 F164 1.363(10)
C164 C165 1.366(12)
C165 C166 1.346(13)
C165 F165 1.361(9)
C166 F166 1.344(10)
C166 C167 1.378(12)
C167 F167 1.355(10)
C167 C168 1.369(11)
C168 F168 1.380(9)
C171 C172 1.3900
C171 C176 1.3900
C171 C177 1.516(10)
C172 C173 1.3900
C172 H17A 0.9500
C173 C174 1.3900
C173 H17B 0.9500
C174 C175 1.3900
C174 H17C 0.9500
C175 C176 1.3900
C175 H17D 0.9500
C176 H17E 0.9500
C177 H17F 0.9800
C177 H17G 0.9800
C177 H17H 0.9800
C191 C192 1.3900
C191 C196 1.3900
C191 C197 1.503(13)
C192 C193 1.3900
C192 H19A 0.9500
C193 C194 1.3900
C193 H19B 0.9500
C194 C195 1.3900
C194 H19C 0.9500
C195 C196 1.3900
C195 H19D 0.9500
C196 H19E 0.9500
C197 H19F 0.9800
C197 H19G 0.9800
C197 H19H 0.9800
C181 C182 1.3900
C181 C186 1.3900
C181 C187 1.472(18)
C182 C183 1.3900
C182 H18A 0.9500
C183 C184 1.3900
C183 H18B 0.9500
C184 C185 1.3900
C184 H18C 0.9500
C185 C186 1.3900
C185 H18D 0.9500
C186 H18E 0.9500
C187 H18F 0.9800
C187 H18G 0.9800
C187 H18H 0.9800
C201 C207 1.354(14)
C201 C202 1.3900
C201 C206 1.3900
C202 C203 1.3900
C202 H20A 0.9500
C203 C204 1.3900
C203 H20B 0.9500
C204 C205 1.3900
C204 H20C 0.9500
C205 C206 1.3900
C205 H20D 0.9500
C206 H20E 0.9500
C207 H20F 0.9800
C207 H20G 0.9800
C207 H20H 0.9800
C221 C222 1.3900
C221 C226 1.3900
C221 C227 1.499(15)
C222 C223 1.3900
C222 H22C 0.9500
C223 C224 1.3900
C223 H22D 0.9500
C224 C225 1.3900
C224 H22E 0.9500
C225 C226 1.3900
C225 H22F 0.9500
C226 H22G 0.9500
C227 H22H 0.9800
C227 H22I 0.9800
C227 H22J 0.9800
C211 C212 1.3900
C211 C216 1.3900
C211 H21C 0.9500
C212 C213 1.3900
C212 H21D 0.9500
C213 C214 1.3900
C213 H21E 0.9500
C214 C215 1.3900
C214 H21F 0.9500
C215 C216 1.3900
C215 H21G 0.9500
C216 H21H 0.9500
